data_7029320
loop_
_publ_author_name
'Zhong, Wei'
'Jiang, Qibai'
'Zhang, Qian'
'Shang, Yi'
'Yan, Hong'
'Bregadze, Vladimir'

_publ_section_title
;
 Radical coupling for directed C-C/C-S bond formation in the reaction of
 Cp*IrS2C2B10H10 with 1-azido-3-nitrobenzene.
;
_journal_issue 13
_journal_name_full 'Dalton transactions (Cambridge, England : 2003)'
_journal_page_first 4962
_journal_page_last 4968
_journal_paper_doi 10.1039/c3dt52308j
_journal_volume 43
_journal_year 2014
_chemical_formula_sum 'C48 H69 B20 Ir2 N8 O10 S4'
_chemical_formula_weight 1646.95
_chemical_name_systematic
; 
 ? 
;
_space_group_IT_number 14
_symmetry_cell_setting monoclinic
_symmetry_space_group_name_Hall '-P 2yn'
_symmetry_space_group_name_H-M 'P 1 21/n 1'
_atom_sites_solution_hydrogens geom
_atom_sites_solution_primary direct
_atom_sites_solution_secondary difmap
_audit_creation_method SHELXL-97
_cell_angle_alpha 90.00
_cell_angle_beta 106.161(4)
_cell_angle_gamma 90.00
_cell_formula_units_Z 4
_cell_length_a 22.174(4)
_cell_length_b 11.138(2)
_cell_length_c 29.537(6)
_cell_measurement_temperature 291(2)
_cell_volume 7007(2)
_computing_structure_refinement 'SHELXL-97 (Sheldrick, 1997)'
_computing_structure_solution 'SHELXS-97 (Sheldrick, 1990)'
_diffrn_ambient_temperature 291(2)
_diffrn_measured_fraction_theta_full 0.998
_diffrn_measured_fraction_theta_max 0.998
_diffrn_radiation_monochromator graphite
_diffrn_radiation_source 'fine-focus sealed tube'
_diffrn_radiation_type MoK\a
_diffrn_radiation_wavelength 0.71073
_diffrn_reflns_av_R_equivalents 0.0411
_diffrn_reflns_av_sigmaI/netI 0.0481
_diffrn_reflns_limit_h_max 27
_diffrn_reflns_limit_h_min -27
_diffrn_reflns_limit_k_max 12
_diffrn_reflns_limit_k_min -13
_diffrn_reflns_limit_l_max 36
_diffrn_reflns_limit_l_min -34
_diffrn_reflns_number 40678
_diffrn_reflns_theta_full 26.00
_diffrn_reflns_theta_max 26.00
_diffrn_reflns_theta_min 1.02
_exptl_absorpt_coefficient_mu 3.970
_exptl_absorpt_correction_T_max 0.4755
_exptl_absorpt_correction_T_min 0.4028
_exptl_absorpt_correction_type multi-scan
_exptl_absorpt_process_details sadabs
_exptl_crystal_density_diffrn 1.561
_exptl_crystal_density_method 'not measured'
_exptl_crystal_F_000 3244
_exptl_crystal_size_max 0.28
_exptl_crystal_size_mid 0.24
_exptl_crystal_size_min 0.22
_refine_diff_density_max 0.659
_refine_diff_density_min -1.040
_refine_diff_density_rms 0.112
_refine_ls_extinction_method none
_refine_ls_goodness_of_fit_ref 1.061
_refine_ls_hydrogen_treatment constr
_refine_ls_matrix_type full
_refine_ls_number_parameters 850
_refine_ls_number_reflns 13753
_refine_ls_number_restraints 0
_refine_ls_restrained_S_all 1.061
_refine_ls_R_factor_all 0.0560
_refine_ls_R_factor_gt 0.0414
_refine_ls_shift/su_max 0.100
_refine_ls_shift/su_mean 0.004
_refine_ls_structure_factor_coef Fsqd
_refine_ls_weighting_details 'calc w=1/[\s^2^(Fo^2^)+(0.0500P)^2^+1.2200P] where P=(Fo^2^+2Fc^2^)/3'
_refine_ls_weighting_scheme calc
_refine_ls_wR_factor_gt 0.0888
_refine_ls_wR_factor_ref 0.0941
_reflns_number_gt 10757
_reflns_number_total 13753
_reflns_threshold_expression >2sigma(I)
_cod_data_source_file c3dt52308j.txt
_cod_data_source_block 7
_cod_depositor_comments
;
The following automatic conversions were performed:

'_symmetry_cell_setting' value 'Monoclinic' changed to 'monoclinic'
according to
/usr/data/users/saulius/crontab/automatic-downloads/current/RSC/lib/dictionaries/cif_core.dic
dictionary named 'cif_core.dic' version 2.4.2 from 2011-04-26.

Automatic conversion script
Id: cif_fix_values 2281 2013-09-26 08:29:07Z andrius 
;
_cod_original_sg_symbol_H-M P2(1)/n
_cod_database_code 7029320

loop_
_symmetry_equiv_pos_as_xyz
'x, y, z'
'-x+1/2, y+1/2, -z+1/2'
'-x, -y, -z'
'x-1/2, -y-1/2, z-1/2'

loop_
_atom_site_label
_atom_site_type_symbol
_atom_site_fract_x
_atom_site_fract_y
_atom_site_fract_z
_atom_site_U_iso_or_equiv
_atom_site_adp_type
_atom_site_occupancy
_atom_site_symmetry_multiplicity
_atom_site_calc_flag
_atom_site_refinement_flags
B3 B 0.6238(3) 0.7405(6) 0.8636(2) 0.0377(14) Uani 1 1 d .
H3 H 0.6382 0.6600 0.8855 0.045 Uiso 1 1 calc R
B4 B 0.5535(4) 0.8301(7) 0.8666(2) 0.0524(18) Uani 1 1 d .
H4 H 0.5235 0.8081 0.8895 0.063 Uiso 1 1 calc R
B5 B 0.5237(3) 0.8894(6) 0.8102(2) 0.0422(15) Uani 1 1 d .
H5 H 0.4727 0.9032 0.7968 0.051 Uiso 1 1 calc R
B6 B 0.5723(3) 0.8438(6) 0.7711(2) 0.0428(15) Uani 1 1 d .
H6 H 0.5536 0.8285 0.7330 0.051 Uiso 1 1 calc R
B7 B 0.6461(4) 0.9022(8) 0.7924(3) 0.060(2) Uani 1 1 d .
H7 H 0.6746 0.9280 0.7689 0.072 Uiso 1 1 calc R
B8 B 0.6783(4) 0.8322(7) 0.8494(3) 0.057(2) Uani 1 1 d .
H8 H 0.7285 0.8097 0.8625 0.069 Uiso 1 1 calc R
B9 B 0.6327(4) 0.8851(8) 0.8848(3) 0.061(2) Uani 1 1 d .
H9 H 0.6545 0.9004 0.9226 0.073 Uiso 1 1 calc R
B10 B 0.5720(4) 0.9805(7) 0.8550(3) 0.066(2) Uani 1 1 d .
H10 H 0.5544 1.0563 0.8716 0.079 Uiso 1 1 calc R
B11 B 0.5784(4) 0.9861(9) 0.7957(4) 0.068(2) Uani 1 1 d .
H11 H 0.5619 1.0658 0.7738 0.082 Uiso 1 1 calc R
B12 B 0.6500(4) 0.9844(7) 0.8443(3) 0.064(2) Uani 1 1 d .
H12 H 0.6819 1.0616 0.8542 0.076 Uiso 1 1 calc R
B13 B 0.0890(3) -0.0141(7) 0.5487(2) 0.0467(17) Uani 1 1 d .
H13 H 0.0653 0.0737 0.5434 0.056 Uiso 1 1 calc R
B14 B 0.1030(4) -0.1058(8) 0.6017(3) 0.0531(18) Uani 1 1 d .
H14 H 0.0874 -0.0741 0.6319 0.064 Uiso 1 1 calc R
B15 B 0.1749(4) -0.1803(6) 0.6109(3) 0.0493(17) Uani 1 1 d .
H15 H 0.2057 -0.1986 0.6464 0.059 Uiso 1 1 calc R
B16 B 0.1997(4) -0.1417(6) 0.5614(3) 0.0483(16) Uani 1 1 d .
H16 H 0.2505 -0.1323 0.5661 0.058 Uiso 1 1 calc R
B17 B 0.1522(4) -0.2002(7) 0.5067(3) 0.0524(18) Uani 1 1 d .
H17 H 0.1676 -0.2297 0.4762 0.063 Uiso 1 1 calc R
B18 B 0.0818(3) -0.1208(6) 0.5023(3) 0.0499(18) Uani 1 1 d .
H18 H 0.0509 -0.1007 0.4670 0.060 Uiso 1 1 calc R
B19 B 0.0491(4) -0.1553(7) 0.5532(3) 0.0555(19) Uani 1 1 d .
H19 H -0.0010 -0.1568 0.5517 0.067 Uiso 1 1 calc R
B20 B 0.1007(4) -0.2636(7) 0.5878(3) 0.0556(19) Uani 1 1 d .
H20 H 0.0844 -0.3350 0.6073 0.067 Uiso 1 1 calc R
B21 B 0.1674(3) -0.2843(6) 0.5592(3) 0.0473(17) Uani 1 1 d .
H21 H 0.1942 -0.3683 0.5616 0.057 Uiso 1 1 calc R
B22 B 0.0897(4) -0.2688(7) 0.5247(3) 0.0540(19) Uani 1 1 d .
H22 H 0.0641 -0.3448 0.5044 0.065 Uiso 1 1 calc R
C1 C 0.6295(3) 0.7555(5) 0.8060(2) 0.0383(12) Uani 1 1 d .
C2 C 0.5582(3) 0.7528(5) 0.81643(19) 0.0404(13) Uani 1 1 d .
C3 C 0.6306(3) 0.3419(6) 0.8176(2) 0.0492(15) Uani 1 1 d .
C4 C 0.5708(3) 0.3416(5) 0.8240(2) 0.0407(13) Uani 1 1 d .
C5 C 0.5272(3) 0.3094(5) 0.77670(19) 0.0371(12) Uani 1 1 d .
C6 C 0.5617(3) 0.2960(5) 0.7436(2) 0.0463(14) Uani 1 1 d .
C7 C 0.6300(3) 0.3173(5) 0.7675(2) 0.0481(15) Uani 1 1 d .
C8 C 0.6845(3) 0.3041(6) 0.7469(2) 0.0526(16) Uani 1 1 d .
H8A H 0.7185 0.3539 0.7640 0.079 Uiso 1 1 calc R
H8B H 0.6718 0.3282 0.7144 0.079 Uiso 1 1 calc R
H8C H 0.6978 0.2218 0.7491 0.079 Uiso 1 1 calc R
C9 C 0.6926(3) 0.3746(5) 0.8527(2) 0.0441(13) Uani 1 1 d .
H9A H 0.7215 0.4025 0.8360 0.066 Uiso 1 1 calc R
H9B H 0.7098 0.3051 0.8710 0.066 Uiso 1 1 calc R
H9C H 0.6859 0.4368 0.8732 0.066 Uiso 1 1 calc R
C10 C 0.5531(3) 0.3594(7) 0.8679(2) 0.0636(19) Uani 1 1 d .
H10A H 0.5890 0.3866 0.8922 0.095 Uiso 1 1 calc R
H10B H 0.5385 0.2848 0.8773 0.095 Uiso 1 1 calc R
H10C H 0.5203 0.4182 0.8629 0.095 Uiso 1 1 calc R
C11 C 0.4619(3) 0.2857(5) 0.7703(2) 0.0407(13) Uani 1 1 d .
H11A H 0.4371 0.2578 0.7414 0.049 Uiso 1 1 calc R
H11B H 0.4443 0.2981 0.7951 0.049 Uiso 1 1 calc R
C12 C 0.5350(3) 0.2628(5) 0.6933(2) 0.0521(17) Uani 1 1 d .
H12A H 0.5402 0.1781 0.6896 0.078 Uiso 1 1 calc R
H12B H 0.5564 0.3062 0.6744 0.078 Uiso 1 1 calc R
H12C H 0.4911 0.2825 0.6835 0.078 Uiso 1 1 calc R
C13 C 0.46551(12) 0.6136(3) 0.70755(11) 0.0402(13) Uani 1 1 d G
C14 C 0.45487(13) 0.6479(3) 0.74991(9) 0.0326(11) Uani 1 1 d G
C15 C 0.39626(14) 0.6909(3) 0.75052(9) 0.0360(12) Uani 1 1 d G
C16 C 0.34828(11) 0.6996(3) 0.70876(12) 0.0394(13) Uani 1 1 d G
H16A H 0.3091 0.7283 0.7092 0.047 Uiso 1 1 calc R
H17A H 0.3283 0.6734 0.6370 0.047 Uiso 1 1 d R
C17 C 0.35891(14) 0.6653(3) 0.66640(9) 0.0477(15) Uani 1 1 d G
C18 C 0.41753(16) 0.6223(3) 0.66579(9) 0.0402(13) Uani 1 1 d G
H18A H 0.4246 0.5993 0.6374 0.048 Uiso 1 1 calc R
C19 C 0.5569(2) 0.5875(5) 0.6730(2) 0.0401(13) Uani 1 1 d .
C20 C 0.5383(3) 0.6843(6) 0.63686(18) 0.0420(13) Uani 1 1 d .
H20A H 0.4989 0.7205 0.6379 0.050 Uiso 1 1 calc R
H20B H 0.5334 0.6521 0.6055 0.050 Uiso 1 1 calc R
C21 C 0.5904(3) 0.7758(5) 0.6489(2) 0.0453(14) Uani 1 1 d .
C22 C 0.6480(3) 0.7544(5) 0.64651(18) 0.0389(12) Uani 1 1 d .
H22A H 0.6758 0.8185 0.6502 0.047 Uiso 1 1 calc R
C23 C 0.6705(3) 0.6332(6) 0.6383(2) 0.0481(16) Uani 1 1 d .
H23 H 0.7024 0.6296 0.6235 0.058 Uiso 1 1 calc R
C24 C 0.6494(3) 0.5280(7) 0.6502(2) 0.0546(17) Uani 1 1 d .
H24 H 0.6692 0.4594 0.6434 0.065 Uiso 1 1 calc R
C25 C 0.1521(3) -0.0520(5) 0.5263(2) 0.0413(13) Uani 1 1 d .
C26 C 0.1651(3) -0.0443(5) 0.58555(19) 0.0406(13) Uani 1 1 d .
C27 C 0.1768(3) 0.3705(4) 0.56826(19) 0.0352(11) Uani 1 1 d .
C28 C 0.2433(3) 0.3793(5) 0.59299(17) 0.0374(12) Uani 1 1 d .
C29 C 0.2806(3) 0.3800(5) 0.5615(2) 0.0409(13) Uani 1 1 d .
C30 C 0.2348(3) 0.3676(5) 0.5138(2) 0.0366(12) Uani 1 1 d .
C31 C 0.1706(3) 0.3579(5) 0.51804(19) 0.0392(12) Uani 1 1 d .
C32 C 0.1104(3) 0.3585(6) 0.4758(2) 0.0494(15) Uani 1 1 d .
H32A H 0.1217 0.3475 0.4470 0.074 Uiso 1 1 calc R
H32B H 0.0891 0.4340 0.4748 0.074 Uiso 1 1 calc R
H32C H 0.0831 0.2945 0.4795 0.074 Uiso 1 1 calc R
C33 C 0.1217(2) 0.3708(5) 0.5865(2) 0.0377(12) Uani 1 1 d .
H33A H 0.1349 0.3585 0.6200 0.057 Uiso 1 1 calc R
H33B H 0.0937 0.3074 0.5719 0.057 Uiso 1 1 calc R
H33C H 0.1005 0.4465 0.5797 0.057 Uiso 1 1 calc R
C34 C 0.2660(3) 0.3976(6) 0.6453(2) 0.0478(15) Uani 1 1 d .
H34A H 0.3086 0.3706 0.6566 0.072 Uiso 1 1 calc R
H34B H 0.2400 0.3527 0.6603 0.072 Uiso 1 1 calc R
H34C H 0.2638 0.4814 0.6523 0.072 Uiso 1 1 calc R
C35 C 0.3488(3) 0.3870(6) 0.5723(2) 0.0477(14) Uani 1 1 d .
H35A H 0.3638 0.4526 0.5936 0.071 Uiso 1 1 calc R
H35B H 0.3605 0.3998 0.5437 0.071 Uiso 1 1 calc R
H35C H 0.3670 0.3134 0.5867 0.071 Uiso 1 1 calc R
C36 C 0.2520(3) 0.3772(5) 0.4688(2) 0.0450(14) Uani 1 1 d .
H36A H 0.2960 0.3609 0.4744 0.067 Uiso 1 1 calc R
H36B H 0.2430 0.4568 0.4563 0.067 Uiso 1 1 calc R
H36C H 0.2281 0.3201 0.4466 0.067 Uiso 1 1 calc R
C37 C 0.3275(2) 0.0543(5) 0.61902(18) 0.0343(11) Uani 1 1 d .
C38 C 0.2821(3) 0.0494(6) 0.6438(2) 0.0463(14) Uani 1 1 d .
C39 C 0.2991(3) 0.0244(7) 0.6913(2) 0.0540(17) Uani 1 1 d .
C40 C 0.3623(3) 0.0067(6) 0.7156(2) 0.0456(14) Uani 1 1 d .
H40 H 0.3740 -0.0086 0.7478 0.055 Uiso 1 1 calc R
C41 C 0.4074(2) 0.0121(5) 0.6912(2) 0.0395(13) Uani 1 1 d .
H41 H 0.4495 0.0011 0.7073 0.047 Uiso 1 1 calc R
C42 C 0.3902(2) 0.0338(5) 0.6431(2) 0.0373(12) Uani 1 1 d .
H42 H 0.4207 0.0346 0.6269 0.045 Uiso 1 1 calc R
C43 C 0.3368(2) 0.0661(5) 0.54012(17) 0.0347(12) Uani 1 1 d .
C44 C 0.3741(3) -0.0496(5) 0.54123(18) 0.0460(15) Uani 1 1 d .
H44A H 0.4135 -0.0314 0.5345 0.055 Uiso 1 1 calc R
H44B H 0.3836 -0.0844 0.5725 0.055 Uiso 1 1 calc R
C45 C 0.3390(4) -0.1367(6) 0.5068(3) 0.0614(18) Uani 1 1 d .
C46 C 0.3215(3) -0.1177(6) 0.4604(2) 0.0439(14) Uani 1 1 d .
H46 H 0.3038 -0.1818 0.4411 0.053 Uiso 1 1 calc R
C47 C 0.3277(3) -0.0077(6) 0.4382(2) 0.0546(17) Uani 1 1 d .
H47 H 0.3235 -0.0108 0.4060 0.066 Uiso 1 1 calc R
C48 C 0.3387(3) 0.0985(6) 0.4583(2) 0.0479(15) Uani 1 1 d .
H48 H 0.3550 0.1568 0.4425 0.058 Uiso 1 1 calc R
Ir1 Ir 0.574441(10) 0.482775(18) 0.772105(7) 0.03351(6) Uani 1 1 d .
Ir2 Ir 0.225913(9) 0.206512(18) 0.554981(7) 0.03188(6) Uani 1 1 d .
N1 N 0.5243(2) 0.5706(4) 0.70699(15) 0.0359(10) Uani 1 1 d .
N2 N 0.3774(2) 0.7222(4) 0.79256(16) 0.0395(11) Uani 1 1 d .
N3 N 0.5995(3) 0.5090(5) 0.6722(2) 0.0542(14) Uani 1 1 d .
N4 N 0.5738(2) 0.8984(5) 0.65685(17) 0.0423(11) Uani 1 1 d .
N5 N 0.30630(19) 0.0992(4) 0.57090(15) 0.0322(9) Uani 1 1 d .
N6 N 0.2540(2) 0.0171(5) 0.71999(16) 0.0479(12) Uani 1 1 d .
N7 N 0.3276(2) 0.1338(4) 0.50323(16) 0.0417(11) Uani 1 1 d .
N8 N 0.3268(2) -0.2533(5) 0.52162(16) 0.0482(13) Uani 1 1 d .
O1 O 0.4118(2) 0.6875(4) 0.82997(15) 0.0517(11) Uani 1 1 d .
O2 O 0.3304(2) 0.7725(4) 0.78712(16) 0.0518(11) Uani 1 1 d .
O3 O 0.5185(2) 0.9206(4) 0.65038(16) 0.0567(12) Uani 1 1 d .
O4 O 0.6164(2) 0.9721(4) 0.66705(17) 0.0573(11) Uani 1 1 d .
O5 O 0.2017(2) -0.0114(4) 0.70117(15) 0.0487(10) Uani 1 1 d .
O6 O 0.27292(19) 0.0547(5) 0.76158(14) 0.0530(11) Uani 1 1 d .
O7 O 0.3595(2) -0.2983(4) 0.55820(15) 0.0526(11) Uani 1 1 d .
O8 O 0.2829(2) -0.3195(5) 0.49747(17) 0.0659(13) Uani 1 1 d .
O1W O 1.0000 0.0000 1.0000 0.065(2) Uani 0.80 2 d SP
H1X H 1.0015 0.0537 0.9799 0.078 Uiso 0.40 1 d PR
H1Y H 0.9658 0.0063 1.0074 0.078 Uiso 0.40 1 d PR
O2W O 0.4929(12) 0.977(2) 0.4983(10) 0.053(4) Uani 0.40 1 d P
H2X H 0.4707 0.9338 0.4762 0.064 Uiso 0.40 1 d PR
H2Y H 0.4782 1.0478 0.4959 0.064 Uiso 0.40 1 d PR
O3W O 0.8007(5) 0.5676(11) 0.8208(4) 0.057(3) Uani 0.40 1 d P
H3X H 0.8113 0.5376 0.7977 0.068 Uiso 0.40 1 d PR
H3Y H 0.7835 0.6354 0.8129 0.068 Uiso 0.40 1 d PR
O4W O 0.4521(6) 0.7496(12) 0.4679(4) 0.065(3) Uani 0.40 1 d P
H4X H 0.4309 0.7094 0.4826 0.078 Uiso 0.40 1 d PR
H4Y H 0.4888 0.7619 0.4859 0.078 Uiso 0.40 1 d PR
O5W O 0.5517(6) 0.7374(11) 0.4708(4) 0.058(3) Uani 0.40 1 d P
H5X H 0.5545 0.7380 0.4427 0.069 Uiso 0.40 1 d PR
H5Y H 0.5832 0.7734 0.4887 0.069 Uiso 0.40 1 d PR
S1 S 0.65508(6) 0.62778(12) 0.77998(5) 0.0366(3) Uani 1 1 d .
S2 S 0.51550(6) 0.61159(12) 0.80194(4) 0.0337(3) Uani 1 1 d .
S3 S 0.17995(6) 0.06399(13) 0.49587(4) 0.0349(3) Uani 1 1 d .
S4 S 0.20302(6) 0.09129(13) 0.61295(5) 0.0375(3) Uani 1 1 d .

loop_
_atom_site_aniso_label
_atom_site_aniso_U_11
_atom_site_aniso_U_22
_atom_site_aniso_U_33
_atom_site_aniso_U_23
_atom_site_aniso_U_13
_atom_site_aniso_U_12
B3 0.039(3) 0.035(3) 0.036(3) -0.006(3) 0.005(3) -0.017(3)
B4 0.077(5) 0.041(4) 0.038(4) -0.012(3) 0.013(3) 0.006(4)
B5 0.052(4) 0.039(4) 0.031(3) -0.012(3) 0.004(3) -0.002(3)
B6 0.043(3) 0.044(4) 0.041(3) -0.007(3) 0.010(3) -0.004(3)
B7 0.053(4) 0.053(5) 0.074(5) -0.011(4) 0.018(4) -0.014(4)
B8 0.053(4) 0.043(4) 0.072(5) -0.015(4) 0.010(4) -0.021(3)
B9 0.080(6) 0.051(5) 0.041(4) -0.016(3) 0.000(4) 0.000(4)
B10 0.077(6) 0.032(4) 0.080(6) -0.019(4) 0.010(5) 0.000(4)
B11 0.054(5) 0.054(5) 0.092(7) -0.029(5) 0.015(4) -0.026(4)
B12 0.070(5) 0.025(3) 0.088(6) -0.026(4) 0.009(4) -0.015(4)
B13 0.047(4) 0.059(4) 0.033(3) 0.000(3) 0.010(3) -0.022(3)
B14 0.050(4) 0.063(5) 0.044(4) -0.002(3) 0.010(3) -0.011(4)
B15 0.064(4) 0.032(3) 0.054(4) 0.003(3) 0.021(3) -0.013(3)
B16 0.059(4) 0.026(3) 0.057(4) -0.005(3) 0.012(3) -0.004(3)
B17 0.053(4) 0.057(5) 0.047(4) 0.000(3) 0.014(3) -0.005(4)
B18 0.048(4) 0.030(3) 0.062(4) -0.019(3) -0.001(3) -0.012(3)
B19 0.053(4) 0.050(4) 0.063(5) -0.002(4) 0.014(4) -0.024(4)
B20 0.057(4) 0.041(4) 0.068(5) 0.014(4) 0.016(4) -0.016(3)
B21 0.049(4) 0.025(3) 0.059(4) 0.001(3) 0.001(3) -0.010(3)
B22 0.067(5) 0.040(4) 0.049(4) 0.002(3) 0.005(3) -0.027(4)
C1 0.045(3) 0.028(3) 0.046(3) -0.015(2) 0.020(2) -0.013(2)
C2 0.054(3) 0.028(3) 0.037(3) -0.014(2) 0.009(2) -0.004(2)
C3 0.046(3) 0.042(3) 0.061(4) -0.001(3) 0.017(3) 0.006(3)
C4 0.043(3) 0.026(3) 0.047(3) -0.001(2) 0.002(2) -0.005(2)
C5 0.047(3) 0.022(3) 0.042(3) -0.007(2) 0.011(2) -0.003(2)
C6 0.057(4) 0.036(3) 0.049(3) -0.016(3) 0.021(3) -0.013(3)
C7 0.066(4) 0.026(3) 0.058(4) -0.018(3) 0.028(3) -0.012(3)
C8 0.053(4) 0.056(4) 0.051(4) 0.011(3) 0.017(3) 0.021(3)
C9 0.064(4) 0.027(3) 0.040(3) 0.008(2) 0.011(3) -0.005(3)
C10 0.062(4) 0.071(5) 0.055(4) 0.017(4) 0.011(3) 0.015(4)
C11 0.046(3) 0.031(3) 0.046(3) -0.002(2) 0.014(3) -0.013(2)
C12 0.087(5) 0.024(3) 0.046(3) -0.010(2) 0.019(3) -0.029(3)
C13 0.031(3) 0.043(3) 0.048(3) -0.023(3) 0.013(2) -0.019(2)
C14 0.037(3) 0.030(3) 0.027(2) -0.005(2) 0.003(2) 0.008(2)
C15 0.031(3) 0.034(3) 0.045(3) -0.004(2) 0.014(2) -0.009(2)
C16 0.031(3) 0.038(3) 0.043(3) -0.018(2) -0.001(2) -0.002(2)
C17 0.054(3) 0.025(3) 0.061(4) -0.022(3) 0.010(3) -0.006(3)
C18 0.050(3) 0.042(3) 0.031(3) 0.008(2) 0.016(2) 0.007(3)
C19 0.026(3) 0.043(3) 0.046(3) 0.010(3) 0.002(2) 0.001(2)
C20 0.044(3) 0.049(3) 0.026(3) -0.003(2) -0.002(2) -0.001(3)
C21 0.042(3) 0.038(3) 0.050(3) 0.010(3) 0.004(3) 0.006(3)
C22 0.040(3) 0.040(3) 0.030(3) 0.003(2) 0.000(2) -0.001(2)
C23 0.070(4) 0.044(3) 0.042(3) 0.024(3) 0.034(3) 0.027(3)
C24 0.048(4) 0.063(4) 0.053(4) 0.021(3) 0.015(3) -0.003(3)
C25 0.038(3) 0.037(3) 0.045(3) -0.002(2) 0.005(2) -0.007(2)
C26 0.052(3) 0.030(3) 0.036(3) 0.007(2) 0.006(2) 0.000(2)
C27 0.043(3) 0.015(2) 0.047(3) 0.000(2) 0.010(2) 0.005(2)
C28 0.043(3) 0.033(3) 0.024(2) -0.001(2) -0.010(2) 0.003(2)
C29 0.042(3) 0.030(3) 0.043(3) 0.009(2) -0.003(2) -0.010(2)
C30 0.044(3) 0.020(2) 0.047(3) 0.008(2) 0.014(2) -0.003(2)
C31 0.048(3) 0.022(3) 0.039(3) -0.001(2) -0.002(2) -0.010(2)
C32 0.046(3) 0.038(3) 0.053(4) -0.007(3) -0.005(3) -0.012(3)
C33 0.031(3) 0.033(3) 0.047(3) -0.001(2) 0.006(2) 0.003(2)
C34 0.049(3) 0.041(3) 0.043(3) 0.000(3) -0.005(3) -0.022(3)
C35 0.042(3) 0.052(4) 0.045(3) 0.009(3) 0.006(3) -0.013(3)
C36 0.072(4) 0.021(3) 0.052(3) 0.006(2) 0.035(3) 0.013(3)
C37 0.039(3) 0.026(3) 0.035(3) 0.008(2) 0.007(2) -0.003(2)
C38 0.050(3) 0.046(4) 0.044(3) 0.022(3) 0.015(3) 0.006(3)
C39 0.048(3) 0.083(5) 0.030(3) 0.008(3) 0.009(3) 0.015(3)
C40 0.036(3) 0.050(4) 0.042(3) -0.002(3) -0.004(2) -0.005(3)
C41 0.029(3) 0.034(3) 0.045(3) -0.002(2) -0.008(2) 0.005(2)
C42 0.031(3) 0.029(3) 0.049(3) -0.008(2) 0.006(2) -0.001(2)
C43 0.022(2) 0.053(3) 0.027(2) 0.006(2) 0.0030(19) 0.013(2)
C44 0.066(4) 0.044(3) 0.020(2) 0.000(2) 0.000(2) 0.015(3)
C45 0.075(5) 0.044(4) 0.065(4) 0.000(3) 0.019(4) 0.015(3)
C46 0.042(3) 0.044(3) 0.044(3) -0.010(3) 0.010(3) -0.018(3)
C47 0.059(4) 0.059(4) 0.050(4) 0.001(3) 0.023(3) 0.017(3)
C48 0.060(4) 0.046(4) 0.039(3) 0.011(3) 0.017(3) 0.025(3)
Ir1 0.03771(11) 0.02637(11) 0.03618(11) -0.00694(8) 0.00982(8) -0.00661(8)
Ir2 0.03425(11) 0.02925(11) 0.03127(11) 0.00142(8) 0.00768(8) 0.00004(8)
N1 0.033(2) 0.038(3) 0.037(2) -0.0026(19) 0.0084(18) -0.0048(19)
N2 0.044(3) 0.040(3) 0.041(3) 0.000(2) 0.022(2) -0.003(2)
N3 0.051(3) 0.056(3) 0.060(3) 0.013(3) 0.025(3) 0.010(3)
N4 0.042(3) 0.041(3) 0.041(3) -0.007(2) 0.009(2) -0.006(2)
N5 0.026(2) 0.032(2) 0.033(2) -0.0012(18) -0.0011(17) 0.0022(17)
N6 0.043(3) 0.068(4) 0.029(2) 0.010(2) 0.003(2) 0.000(3)
N7 0.051(3) 0.037(3) 0.040(3) 0.000(2) 0.017(2) 0.003(2)
N8 0.051(3) 0.064(4) 0.028(2) -0.003(2) 0.007(2) 0.010(3)
O1 0.052(2) 0.061(3) 0.045(2) 0.019(2) 0.020(2) 0.007(2)
O2 0.067(3) 0.036(2) 0.062(3) 0.0101(19) 0.033(2) 0.022(2)
O3 0.050(3) 0.063(3) 0.062(3) 0.039(2) 0.024(2) 0.021(2)
O4 0.056(3) 0.047(3) 0.067(3) 0.003(2) 0.014(2) -0.003(2)
O5 0.050(2) 0.038(2) 0.055(3) -0.0045(19) 0.009(2) -0.0138(19)
O6 0.045(2) 0.076(3) 0.038(2) -0.013(2) 0.0122(18) -0.004(2)
O7 0.066(3) 0.043(3) 0.049(2) 0.0014(19) 0.016(2) 0.011(2)
O8 0.078(3) 0.061(3) 0.055(3) -0.008(2) 0.013(3) 0.004(3)
O1W 0.060(5) 0.070(6) 0.061(5) 0.018(4) 0.013(4) 0.034(5)
O2W 0.040(12) 0.072(18) 0.043(6) -0.016(10) 0.004(8) -0.019(8)
O3W 0.036(5) 0.062(7) 0.072(8) 0.017(6) 0.014(5) 0.013(5)
O4W 0.065(7) 0.063(8) 0.066(8) -0.003(6) 0.017(6) 0.000(6)
O5W 0.067(7) 0.059(7) 0.042(6) 0.002(5) 0.007(5) 0.005(6)
S1 0.0395(7) 0.0301(7) 0.0401(7) -0.0088(5) 0.0112(6) -0.0116(5)
S2 0.0373(7) 0.0278(6) 0.0348(6) -0.0091(5) 0.0079(5) -0.0083(5)
S3 0.0369(6) 0.0358(7) 0.0301(6) -0.0015(5) 0.0064(5) -0.0003(6)
S4 0.0408(7) 0.0344(7) 0.0379(7) 0.0062(5) 0.0117(6) -0.0003(6)

loop_
_atom_type_symbol
_atom_type_description
_atom_type_scat_dispersion_real
_atom_type_scat_dispersion_imag
_atom_type_scat_source
C C 0.0033 0.0016 'International Tables Vol C Tables 4.2.6.8 and 6.1.1.4'
H H 0.0000 0.0000 'International Tables Vol C Tables 4.2.6.8 and 6.1.1.4'
B B 0.0013 0.0007 'International Tables Vol C Tables 4.2.6.8 and 6.1.1.4'
N N 0.0061 0.0033 'International Tables Vol C Tables 4.2.6.8 and 6.1.1.4'
O O 0.0106 0.0060 'International Tables Vol C Tables 4.2.6.8 and 6.1.1.4'
S S 0.1246 0.1234 'International Tables Vol C Tables 4.2.6.8 and 6.1.1.4'
Ir Ir -1.4442 7.9887 'International Tables Vol C Tables 4.2.6.8 and 6.1.1.4'

loop_
_geom_angle_atom_site_label_1
_geom_angle_atom_site_label_2
_geom_angle_atom_site_label_3
_geom_angle
_geom_angle_site_symmetry_1
C2 B3 B9 101.9(5) .
C2 B3 B8 104.4(5) .
B9 B3 B8 61.2(5) .
C2 B3 C1 58.5(3) .
B9 B3 C1 103.6(5) .
B8 B3 C1 57.4(4) .
C2 B3 B4 57.8(3) .
B9 B3 B4 59.7(5) .
B8 B3 B4 110.2(5) .
C1 B3 B4 106.4(5) .
C2 B3 H3 125.7 .
B9 B3 H3 124.3 .
B8 B3 H3 121.3 .
C1 B3 H3 124.3 .
B4 B3 H3 120.9 .
C2 B4 B5 58.0(4) .
C2 B4 B10 103.3(5) .
B5 B4 B10 60.4(5) .
C2 B4 B9 98.0(5) .
B5 B4 B9 103.7(6) .
B10 B4 B9 58.6(5) .
C2 B4 B3 56.5(3) .
B5 B4 B3 104.8(5) .
B10 B4 B3 104.7(6) .
B9 B4 B3 55.8(4) .
C2 B4 H4 127.0 .
B5 B4 H4 122.6 .
B10 B4 H4 122.6 .
B9 B4 H4 126.9 .
B3 B4 H4 124.3 .
C2 B5 B4 61.0(4) .
C2 B5 B11 104.8(5) .
B4 B5 B11 111.1(6) .
C2 B5 B10 105.9(5) .
B4 B5 B10 60.9(4) .
B11 B5 B10 61.1(5) .
C2 B5 B6 59.9(4) .
B4 B5 B6 111.1(5) .
B11 B5 B6 57.2(4) .
B10 B5 B6 106.7(5) .
C2 B5 H5 123.6 .
B4 B5 H5 118.4 .
B11 B5 H5 122.4 .
B10 B5 H5 122.4 .
B6 B5 H5 122.1 .
C1 B6 B7 61.5(4) .
C1 B6 B11 108.4(5) .
B7 B6 B11 62.8(5) .
C1 B6 C2 58.1(3) .
B7 B6 C2 106.9(5) .
B11 B6 C2 102.4(5) .
C1 B6 B5 104.1(4) .
B7 B6 B5 109.2(5) .
B11 B6 B5 58.7(4) .
C2 B6 B5 55.4(3) .
C1 B6 H6 122.3 .
B7 B6 H6 119.1 .
B11 B6 H6 122.4 .
C2 B6 H6 126.0 .
B5 B6 H6 124.1 .
B6 B7 C1 59.1(4) .
B6 B7 B12 109.1(6) .
C1 B7 B12 104.3(6) .
B6 B7 B11 59.2(4) .
C1 B7 B11 103.9(5) .
B12 B7 B11 61.5(5) .
B6 B7 B8 105.5(6) .
C1 B7 B8 55.7(4) .
B12 B7 B8 60.4(5) .
B11 B7 B8 107.0(6) .
B6 B7 H7 121.8 .
C1 B7 H7 125.8 .
B12 B7 H7 121.0 .
B11 B7 H7 122.4 .
B8 B7 H7 123.5 .
C1 B8 B3 62.1(4) .
C1 B8 B9 105.8(5) .
B3 B8 B9 59.4(4) .
C1 B8 B12 106.4(6) .
B3 B8 B12 109.1(6) .
B9 B8 B12 59.1(5) .
C1 B8 B7 60.2(4) .
B3 B8 B7 111.1(5) .
B9 B8 B7 105.5(6) .
B12 B8 B7 58.6(5) .
C1 B8 H8 122.2 .
B3 B8 H8 119.2 .
B9 B8 H8 124.1 .
B12 B8 H8 122.6 .
B7 B8 H8 121.7 .
B3 B9 B10 113.1(5) .
B3 B9 B12 111.5(5) .
B10 B9 B12 63.7(5) .
B3 B9 B8 59.5(4) .
B10 B9 B8 113.3(6) .
B12 B9 B8 61.9(5) .
B3 B9 B4 64.4(4) .
B10 B9 B4 60.3(5) .
B12 B9 B4 113.2(6) .
B8 B9 B4 112.7(5) .
B3 B9 H9 119.3 .
B10 B9 H9 118.5 .
B12 B9 H9 118.6 .
B8 B9 H9 119.7 .
B4 B9 H9 118.4 .
B9 B10 B5 104.3(5) .
B9 B10 B4 61.1(5) .
B5 B10 B4 58.7(4) .
B9 B10 B11 104.6(6) .
B5 B10 B11 59.1(4) .
B4 B10 B11 107.7(5) .
B9 B10 B12 58.2(5) .
B5 B10 B12 106.6(6) .
B4 B10 B12 109.3(6) .
B11 B10 B12 59.9(5) .
B9 B10 H10 124.1 .
B5 B10 H10 123.8 .
B4 B10 H10 120.5 .
B11 B10 H10 122.8 .
B12 B10 H10 121.6 .
B6 B11 B5 64.2(4) .
B6 B11 B7 58.0(4) .
B5 B11 B7 109.8(6) .
B6 B11 B10 111.1(7) .
B5 B11 B10 59.7(5) .
B7 B11 B10 109.3(7) .
B6 B11 B12 105.7(6) .
B5 B11 B12 108.1(7) .
B7 B11 B12 58.5(5) .
B10 B11 B12 61.3(6) .
B6 B11 H11 121.0 .
B5 B11 H11 119.9 .
B7 B11 H11 122.2 .
B10 B11 H11 119.9 .
B12 B11 H11 123.2 .
B9 B12 B7 107.5(5) .
B9 B12 B8 59.1(5) .
B7 B12 B8 61.1(5) .
B9 B12 B11 103.7(6) .
B7 B12 B11 60.0(5) .
B8 B12 B11 106.5(5) .
B9 B12 B10 58.1(5) .
B7 B12 B10 108.4(6) .
B8 B12 B10 106.7(6) .
B11 B12 B10 58.8(5) .
B9 B12 H12 124.0 .
B7 B12 H12 120.6 .
B8 B12 H12 122.0 .
B11 B12 H12 123.8 .
B10 B12 H12 122.5 .
C25 B13 C26 57.5(4) .
C25 B13 B18 57.4(4) .
C26 B13 B18 102.2(5) .
C25 B13 B14 103.0(5) .
C26 B13 B14 57.2(4) .
B18 B13 B14 104.1(6) .
C25 B13 B19 105.8(6) .
C26 B13 B19 100.9(5) .
B18 B13 B19 62.8(4) .
B14 B13 B19 54.9(4) .
C25 B13 H13 123.9 .
C26 B13 H13 126.4 .
B18 B13 H13 123.0 .
B14 B13 H13 125.6 .
B19 B13 H13 123.7 .
B19 B14 C26 109.1(5) .
B19 B14 B15 112.1(6) .
C26 B14 B15 57.8(4) .
B19 B14 B20 61.2(5) .
C26 B14 B20 107.3(5) .
B15 B14 B20 62.5(4) .
B19 B14 B13 62.7(4) .
C26 B14 B13 59.8(4) .
B15 B14 B13 109.2(5) .
B20 B14 B13 111.3(5) .
B19 B14 H14 119.1 .
C26 B14 H14 123.7 .
B15 B14 H14 120.4 .
B20 B14 H14 120.2 .
B13 B14 H14 119.9 .
C26 B15 B14 60.2(4) .
C26 B15 B16 55.8(4) .
B14 B15 B16 103.8(5) .
C26 B15 B20 107.3(5) .
B14 B15 B20 60.1(4) .
B16 B15 B20 105.7(5) .
C26 B15 B21 102.8(5) .
B14 B15 B21 107.2(5) .
B16 B15 B21 56.8(4) .
B20 B15 B21 61.6(4) .
C26 B15 H15 124.2 .
B14 B15 H15 122.2 .
B16 B15 H15 125.7 .
B20 B15 H15 120.9 .
B21 B15 H15 123.3 .
C25 B16 C26 63.6(4) .
C25 B16 B21 110.8(5) .
C26 B16 B21 112.9(6) .
C25 B16 B15 112.7(6) .
C26 B16 B15 59.6(4) .
B21 B16 B15 65.4(4) .
C25 B16 B17 61.8(4) .
C26 B16 B17 114.4(6) .
B21 B16 B17 60.0(4) .
B15 B16 B17 114.9(5) .
C25 B16 H16 119.3 .
C26 B16 H16 118.6 .
B21 B16 H16 119.3 .
B15 B16 H16 117.7 .
B17 B16 H16 118.4 .
C25 B17 B21 103.2(5) .
C25 B17 B18 57.9(4) .
B21 B17 B18 106.3(5) .
C25 B17 B16 54.0(4) .
B21 B17 B16 58.6(4) .
B18 B17 B16 99.9(5) .
C25 B17 B22 103.4(5) .
B21 B17 B22 59.1(4) .
B18 B17 B22 59.6(4) .
B16 B17 B22 101.5(5) .
C25 B17 H17 125.6 .
B21 B17 H17 122.4 .
B18 B17 H17 123.8 .
B16 B17 H17 127.7 .
B22 B17 H17 124.0 .
C25 B18 B22 106.3(5) .
C25 B18 B17 60.5(4) .
B22 B18 B17 60.8(4) .
C25 B18 B13 60.4(4) .
B22 B18 B13 110.8(6) .
B17 B18 B13 112.8(5) .
C25 B18 B19 105.7(5) .
B22 B18 B19 62.0(5) .
B17 B18 B19 111.6(6) .
B13 B18 B19 59.6(4) .
C25 B18 H18 124.1 .
B22 B18 H18 121.1 .
B17 B18 H18 118.5 .
B13 B18 H18 119.4 .
B19 B18 H18 121.4 .
B14 B19 B20 62.7(5) .
B14 B19 B13 62.4(4) .
B20 B19 B13 112.2(5) .
B14 B19 B22 106.6(6) .
B20 B19 B22 59.3(5) .
B13 B19 B22 104.1(5) .
B14 B19 B18 105.9(5) .
B20 B19 B18 105.5(6) .
B13 B19 B18 57.6(4) .
B22 B19 B18 56.0(4) .
B14 B19 H19 120.6 .
B20 B19 H19 119.6 .
B13 B19 H19 121.0 .
B22 B19 H19 125.1 .
B18 B19 H19 125.5 .
B19 B20 B14 56.1(4) .
B19 B20 B22 63.2(5) .
B14 B20 B22 104.6(5) .
B19 B20 B15 103.7(5) .
B14 B20 B15 57.3(4) .
B22 B20 B15 104.3(5) .
B19 B20 B21 106.4(5) .
B14 B20 B21 104.0(5) .
B22 B20 B21 56.0(4) .
B15 B20 B21 60.3(4) .
B19 B20 H20 122.5 .
B14 B20 H20 125.3 .
B22 B20 H20 123.0 .
B15 B20 H20 124.0 .
B21 B20 H20 123.5 .
B16 B21 B22 105.1(5) .
B16 B21 B17 61.4(4) .
B22 B21 B17 61.2(4) .
B16 B21 B15 57.8(4) .
B22 B21 B15 105.2(5) .
B17 B21 B15 109.8(5) .
B16 B21 B20 103.7(5) .
B22 B21 B20 59.2(4) .
B17 B21 B20 110.1(5) .
B15 B21 B20 58.2(4) .
B16 B21 H21 124.4 .
B22 B21 H21 123.3 .
B17 B21 H21 118.5 .
B15 B21 H21 123.0 .
B20 B21 H21 123.0 .
B21 B22 B18 106.8(5) .
B21 B22 B17 59.7(4) .
B18 B22 B17 59.6(4) .
B21 B22 B20 64.8(4) .
B18 B22 B20 109.1(5) .
B17 B22 B20 113.4(5) .
B21 B22 B19 108.8(5) .
B18 B22 B19 62.1(5) .
B17 B22 B19 110.7(5) .
B20 B22 B19 57.5(4) .
B21 B22 H22 121.1 .
B18 B22 H22 122.2 .
B17 B22 H22 119.6 .
B20 B22 H22 119.0 .
B19 B22 H22 121.4 .
B8 C1 C2 108.1(4) .
B8 C1 B6 112.6(5) .
C2 C1 B6 63.0(4) .
B8 C1 B3 60.5(4) .
C2 C1 B3 59.9(3) .
B6 C1 B3 113.6(4) .
B8 C1 B7 64.1(5) .
C2 C1 B7 109.0(5) .
B6 C1 B7 59.3(4) .
B3 C1 B7 113.0(5) .
B8 C1 S1 121.6(5) .
C2 C1 S1 119.3(3) .
B6 C1 S1 118.1(4) .
B3 C1 S1 117.5(4) .
B7 C1 S1 122.2(4) .
B5 C2 C1 112.5(5) .
B5 C2 B3 114.6(4) .
C1 C2 B3 61.6(4) .
B5 C2 B4 61.0(4) .
C1 C2 B4 115.2(5) .
B3 C2 B4 65.6(4) .
B5 C2 B6 64.7(4) .
C1 C2 B6 58.9(4) .
B3 C2 B6 111.7(4) .
B4 C2 B6 115.1(5) .
B5 C2 S2 124.1(4) .
C1 C2 S2 115.0(3) .
B3 C2 S2 112.9(4) .
B4 C2 S2 118.4(4) .
B6 C2 S2 120.3(4) .
C4 C3 C7 112.8(6) .
C4 C3 C9 128.6(6) .
C7 C3 C9 118.4(5) .
C4 C3 Ir1 71.8(4) .
C7 C3 Ir1 71.5(4) .
C9 C3 Ir1 119.7(4) .
C3 C4 C10 128.3(6) .
C3 C4 C5 105.3(5) .
C10 C4 C5 126.2(5) .
C3 C4 Ir1 71.6(4) .
C10 C4 Ir1 125.9(5) .
C5 C4 Ir1 70.4(3) .
C6 C5 C11 127.9(5) .
C6 C5 C4 109.7(5) .
C11 C5 C4 122.1(5) .
C6 C5 Ir1 72.1(3) .
C11 C5 Ir1 129.0(4) .
C4 C5 Ir1 69.9(3) .
C5 C6 C12 125.4(6) .
C5 C6 C7 109.1(5) .
C12 C6 C7 125.5(5) .
C5 C6 Ir1 71.0(3) .
C12 C6 Ir1 125.7(4) .
C7 C6 Ir1 70.7(3) .
C3 C7 C6 103.0(5) .
C3 C7 C8 129.0(6) .
C6 C7 C8 127.8(5) .
C3 C7 Ir1 69.2(3) .
C6 C7 Ir1 70.1(3) .
C8 C7 Ir1 128.4(4) .
C7 C8 H8A 109.5 .
C7 C8 H8B 109.5 .
H8A C8 H8B 109.5 .
C7 C8 H8C 109.5 .
H8A C8 H8C 109.5 .
H8B C8 H8C 109.5 .
C3 C9 H9A 109.5 .
C3 C9 H9B 109.5 .
H9A C9 H9B 109.5 .
C3 C9 H9C 109.5 .
H9A C9 H9C 109.5 .
H9B C9 H9C 109.5 .
C4 C10 H10A 109.5 .
C4 C10 H10B 109.5 .
H10A C10 H10B 109.5 .
C4 C10 H10C 109.5 .
H10A C10 H10C 109.5 .
H10B C10 H10C 109.5 .
C5 C11 H11A 120.0 .
C5 C11 H11B 120.0 .
H11A C11 H11B 120.0 .
C6 C12 H12A 109.5 .
C6 C12 H12B 109.5 .
H12A C12 H12B 109.5 .
C6 C12 H12C 109.5 .
H12A C12 H12C 109.5 .
H12B C12 H12C 109.5 .
C14 C13 C18 120.0 .
C14 C13 N1 119.9(3) .
C18 C13 N1 120.1(3) .
C13 C14 C15 120.0 .
C13 C14 S2 115.92(18) .
C15 C14 S2 123.38(18) .
C14 C15 C16 120.0 .
C14 C15 N2 125.7(3) .
C16 C15 N2 114.2(3) .
C15 C16 C17 120.0 .
C15 C16 H16A 120.0 .
C17 C16 H16A 120.0 .
C18 C17 C16 120.0 .
C18 C17 H17A 117.1 .
C16 C17 H17A 122.8 .
C17 C18 C13 120.0 .
C17 C18 H18A 120.0 .
C13 C18 H18A 120.0 .
N3 C19 N1 116.5(5) .
N3 C19 C20 122.3(5) .
N1 C19 C20 120.9(5) .
C19 C20 C21 106.2(4) .
C19 C20 H20A 110.5 .
C21 C20 H20A 110.5 .
C19 C20 H20B 110.5 .
C21 C20 H20B 110.5 .
H20A C20 H20B 108.7 .
C22 C21 N4 118.2(6) .
C22 C21 C20 123.7(6) .
N4 C21 C20 117.5(5) .
C21 C22 C23 123.2(6) .
C21 C22 H22A 118.4 .
C23 C22 H22A 118.4 .
C24 C23 C22 126.5(6) .
C24 C23 H23 116.8 .
C22 C23 H23 116.8 .
C23 C24 N3 127.5(7) .
C23 C24 H24 116.2 .
N3 C24 H24 116.2 .
B16 C25 C26 58.2(4) .
B16 C25 B18 110.5(5) .
C26 C25 B18 109.0(5) .
B16 C25 B17 64.2(4) .
C26 C25 B17 111.9(5) .
B18 C25 B17 61.5(4) .
B16 C25 B13 110.9(5) .
C26 C25 B13 61.6(4) .
B18 C25 B13 62.2(4) .
B17 C25 B13 115.2(5) .
B16 C25 S3 121.2(4) .
C26 C25 S3 120.1(4) .
B18 C25 S3 121.4(4) .
B17 C25 S3 119.0(4) .
B13 C25 S3 116.1(4) .
B16 C26 B15 64.5(4) .
B16 C26 C25 58.1(4) .
B15 C26 C25 112.3(5) .
B16 C26 B14 112.0(5) .
B15 C26 B14 62.0(4) .
C25 C26 B14 110.4(4) .
B16 C26 B13 110.4(5) .
B15 C26 B13 115.5(5) .
C25 C26 B13 61.0(3) .
B14 C26 B13 63.0(4) .
B16 C26 S4 122.8(5) .
B15 C26 S4 124.7(4) .
C25 C26 S4 115.4(4) .
B14 C26 S4 121.1(4) .
B13 C26 S4 111.2(4) .
C28 C27 C31 108.2(5) .
C28 C27 C33 130.3(5) .
C31 C27 C33 121.5(5) .
C28 C27 Ir2 70.4(3) .
C31 C27 Ir2 69.6(3) .
C33 C27 Ir2 124.6(4) .
C29 C28 C27 111.6(4) .
C29 C28 C34 126.2(5) .
C27 C28 C34 121.9(5) .
C29 C28 Ir2 73.7(3) .
C27 C28 Ir2 71.2(3) .
C34 C28 Ir2 127.2(4) .
C28 C29 C35 128.3(5) .
C28 C29 C30 104.7(5) .
C35 C29 C30 126.9(5) .
C28 C29 Ir2 69.6(3) .
C35 C29 Ir2 124.3(4) .
C30 C29 Ir2 68.6(3) .
C31 C30 C36 125.4(5) .
C31 C30 C29 110.2(5) .
C36 C30 C29 124.2(5) .
C31 C30 Ir2 69.8(3) .
C36 C30 Ir2 129.6(4) .
C29 C30 Ir2 72.3(3) .
C27 C31 C30 105.2(5) .
C27 C31 C32 129.3(5) .
C30 C31 C32 124.6(5) .
C27 C31 Ir2 71.7(3) .
C30 C31 Ir2 71.2(3) .
C32 C31 Ir2 129.9(4) .
C31 C32 H32A 109.5 .
C31 C32 H32B 109.5 .
H32A C32 H32B 109.5 .
C31 C32 H32C 109.5 .
H32A C32 H32C 109.5 .
H32B C32 H32C 109.5 .
C27 C33 H33A 109.5 .
C27 C33 H33B 109.5 .
H33A C33 H33B 109.5 .
C27 C33 H33C 109.5 .
H33A C33 H33C 109.5 .
H33B C33 H33C 109.5 .
C28 C34 H34A 109.5 .
C28 C34 H34B 109.5 .
H34A C34 H34B 109.5 .
C28 C34 H34C 109.5 .
H34A C34 H34C 109.5 .
H34B C34 H34C 109.5 .
C29 C35 H35A 109.5 .
C29 C35 H35B 109.5 .
H35A C35 H35B 109.5 .
C29 C35 H35C 109.5 .
H35A C35 H35C 109.5 .
H35B C35 H35C 109.5 .
C30 C36 H36A 109.5 .
C30 C36 H36B 109.5 .
H36A C36 H36B 109.5 .
C30 C36 H36C 109.5 .
H36A C36 H36C 109.5 .
H36B C36 H36C 109.5 .
C42 C37 C38 119.2(5) .
C42 C37 N5 124.1(5) .
C38 C37 N5 116.0(5) .
C39 C38 C37 120.4(6) .
C39 C38 S4 121.5(5) .
C37 C38 S4 117.8(4) .
C38 C39 C40 120.2(6) .
C38 C39 N6 123.8(5) .
C40 C39 N6 116.0(5) .
C41 C40 C39 119.5(5) .
C41 C40 H40 120.3 .
C39 C40 H40 120.3 .
C40 C41 C42 120.5(5) .
C40 C41 H41 119.7 .
C42 C41 H41 119.7 .
C41 C42 C37 120.1(5) .
C41 C42 H42 119.9 .
C37 C42 H42 119.9 .
N7 C43 N5 115.1(5) .
N7 C43 C44 117.9(5) .
N5 C43 C44 126.6(5) .
C45 C44 C43 111.4(5) .
C45 C44 H44A 109.3 .
C43 C44 H44A 109.3 .
C45 C44 H44B 109.3 .
C43 C44 H44B 109.3 .
H44A C44 H44B 108.0 .
C46 C45 N8 115.9(6) .
C46 C45 C44 123.8(6) .
N8 C45 C44 120.1(6) .
C45 C46 C47 125.2(6) .
C45 C46 H46 117.4 .
C47 C46 H46 117.4 .
C48 C47 C46 126.9(6) .
C48 C47 H47 116.5 .
C46 C47 H47 116.5 .
C47 C48 N7 126.2(6) .
C47 C48 H48 116.9 .
N7 C48 H48 116.9 .
N1 Ir1 C3 157.2(2) .
N1 Ir1 C4 145.76(19) .
C3 Ir1 C4 36.6(2) .
N1 Ir1 C5 108.23(19) .
C3 Ir1 C5 62.7(2) .
C4 Ir1 C5 39.7(2) .
N1 Ir1 C6 96.1(2) .
C3 Ir1 C6 63.8(2) .
C4 Ir1 C6 64.8(2) .
C5 Ir1 C6 36.9(2) .
N1 Ir1 C7 118.2(2) .
C3 Ir1 C7 39.4(2) .
C4 Ir1 C7 65.4(2) .
C5 Ir1 C7 64.2(2) .
C6 Ir1 C7 39.2(2) .
N1 Ir1 S2 81.45(12) .
C3 Ir1 S2 119.95(17) .
C4 Ir1 S2 92.53(16) .
C5 Ir1 S2 101.15(14) .
C6 Ir1 S2 135.03(16) .
C7 Ir1 S2 157.77(16) .
N1 Ir1 S1 88.06(12) .
C3 Ir1 S1 98.15(18) .
C4 Ir1 S1 125.97(15) .
C5 Ir1 S1 160.41(15) .
C6 Ir1 S1 133.14(16) .
C7 Ir1 S1 98.85(16) .
S2 Ir1 S1 91.79(5) .
N5 Ir2 C31 151.4(2) .
N5 Ir2 C28 111.54(18) .
C31 Ir2 C28 64.94(18) .
N5 Ir2 C30 112.78(19) .
C31 Ir2 C30 39.0(2) .
C28 Ir2 C30 62.8(2) .
N5 Ir2 C27 149.59(19) .
C31 Ir2 C27 38.6(2) .
C28 Ir2 C27 38.4(2) .
C30 Ir2 C27 63.4(2) .
N5 Ir2 C29 93.79(19) .
C31 Ir2 C29 66.2(2) .
C28 Ir2 C29 36.7(2) .
C30 Ir2 C29 39.1(2) .
C27 Ir2 C29 63.8(2) .
N5 Ir2 S4 82.24(13) .
C31 Ir2 S4 126.15(16) .
C28 Ir2 S4 98.67(15) .
C30 Ir2 S4 159.00(15) .
C27 Ir2 S4 96.11(15) .
C29 Ir2 S4 129.50(15) .
N5 Ir2 S3 87.00(12) .
C31 Ir2 S3 94.71(14) .
C28 Ir2 S3 159.58(13) .
C30 Ir2 S3 102.95(15) .
C27 Ir2 S3 123.40(15) .
C29 Ir2 S3 138.21(15) .
S4 Ir2 S3 92.06(5) .
C13 N1 C19 129.2(4) .
C13 N1 Ir1 113.3(3) .
C19 N1 Ir1 117.1(3) .
O2 N2 O1 126.4(5) .
O2 N2 C15 117.3(5) .
O1 N2 C15 116.3(4) .
C19 N3 C24 124.3(6) .
O3 N4 O4 125.4(5) .
O3 N4 C21 117.2(5) .
O4 N4 C21 117.2(5) .
C43 N5 C37 119.0(4) .
C43 N5 Ir2 124.8(3) .
C37 N5 Ir2 116.1(3) .
O5 N6 O6 124.6(5) .
O5 N6 C39 118.4(5) .
O6 N6 C39 116.5(5) .
C43 N7 C48 125.3(5) .
O7 N8 O8 115.4(6) .
O7 N8 C45 121.8(6) .
O8 N8 C45 122.7(5) .
H1X O1W H1Y 109.5 .
O2W O2W H2X 141.2 3_676
O2W O2W H2Y 52.1 3_676
H2X O2W H2Y 109.5 .
H3X O3W H3Y 109.5 .
H4X O4W H4Y 109.5 .
H5X O5W H5Y 109.5 .
C1 S1 Ir1 105.26(18) .
C14 S2 C2 102.9(2) .
C14 S2 Ir1 100.70(11) .
C2 S2 Ir1 108.52(19) .
C25 S3 Ir2 104.61(19) .
C38 S4 C26 106.1(3) .
C38 S4 Ir2 97.81(18) .
C26 S4 Ir2 107.69(19) .

loop_
_geom_bond_atom_site_label_1
_geom_bond_atom_site_label_2
_geom_bond_distance
_geom_bond_site_symmetry_2
B3 C2 1.717(8) .
B3 B9 1.719(10) .
B3 B8 1.721(10) .
B3 C1 1.746(8) .
B3 B4 1.874(10) .
B3 H3 1.1000 .
B4 C2 1.742(8) .
B4 B5 1.742(10) .
B4 B10 1.780(12) .
B4 B9 1.794(12) .
B4 H4 1.1000 .
B5 C2 1.689(9) .
B5 B11 1.762(11) .
B5 B10 1.772(10) .
B5 B6 1.856(9) .
B5 H5 1.1000 .
B6 C1 1.707(9) .
B6 B7 1.710(10) .
B6 B11 1.733(11) .
B6 C2 1.776(9) .
B6 H6 1.1000 .
B7 C1 1.748(10) .
B7 B12 1.767(12) .
B7 B11 1.794(13) .
B7 B8 1.811(13) .
B7 H7 1.1000 .
B8 C1 1.664(9) .
B8 B9 1.750(12) .
B8 B12 1.799(12) .
B8 H8 1.1000 .
B9 B10 1.749(12) .
B9 B12 1.750(13) .
B9 H9 1.1000 .
B10 B11 1.798(14) .
B10 B12 1.845(13) .
B10 H10 1.1000 .
B11 B12 1.819(13) .
B11 H11 1.1000 .
B12 H12 1.1000 .
B13 C25 1.757(9) .
B13 C26 1.767(9) .
B13 B18 1.788(10) .
B13 B14 1.823(11) .
B13 B19 1.827(10) .
B13 H13 1.1000 .
B14 B19 1.684(10) .
B14 C26 1.720(9) .
B14 B15 1.750(11) .
B14 B20 1.803(12) .
B14 H14 1.1000 .
B15 C26 1.677(9) .
B15 B16 1.754(10) .
B15 B20 1.845(10) .
B15 B21 1.886(11) .
B15 H15 1.1000 .
B16 C25 1.606(9) .
B16 C26 1.607(9) .
B16 B21 1.736(9) .
B16 B17 1.786(11) .
B16 H16 1.1000 .
B17 C25 1.749(10) .
B17 B21 1.761(11) .
B17 B18 1.766(11) .
B17 B22 1.788(10) .
B17 H17 1.1000 .
B18 C25 1.703(8) .
B18 B22 1.766(11) .
B18 B19 1.883(11) .
B18 H18 1.1000 .
B19 B20 1.778(12) .
B19 B22 1.881(12) .
B19 H19 1.1000 .
B20 B22 1.812(11) .
B20 B21 1.910(11) .
B20 H20 1.1000 .
B21 B22 1.749(11) .
B21 H21 1.1000 .
B22 H22 1.1000 .
C1 C2 1.692(8) .
C1 S1 1.783(5) .
C2 S2 1.824(6) .
C3 C4 1.390(8) .
C3 C7 1.499(9) .
C3 C9 1.519(9) .
C3 Ir1 2.210(6) .
C4 C10 1.470(9) .
C4 C5 1.505(8) .
C4 Ir1 2.213(6) .
C5 C6 1.407(8) .
C5 C11 1.432(8) .
C5 Ir1 2.219(5) .
C6 C12 1.484(8) .
C6 C7 1.500(9) .
C6 Ir1 2.233(6) .
C7 C8 1.504(8) .
C7 Ir1 2.241(6) .
C8 H8A 0.9600 .
C8 H8B 0.9600 .
C8 H8C 0.9600 .
C9 H9A 0.9600 .
C9 H9B 0.9600 .
C9 H9C 0.9600 .
C10 H10A 0.9600 .
C10 H10B 0.9600 .
C10 H10C 0.9600 .
C11 H11A 0.9300 .
C11 H11B 0.9300 .
C12 H12A 0.9600 .
C12 H12B 0.9600 .
C12 H12C 0.9600 .
C13 C14 1.3900 .
C13 C18 1.3900 .
C13 N1 1.394(5) .
C14 C15 1.3900 .
C14 S2 1.784(3) .
C15 C16 1.3900 .
C15 N2 1.458(5) .
C16 C17 1.3900 .
C16 H16A 0.9300 .
C17 C18 1.3900 .
C17 H17A 0.9459 .
C18 H18A 0.9300 .
C19 N3 1.292(8) .
C19 N1 1.403(7) .
C19 C20 1.493(8) .
C20 C21 1.507(8) .
C20 H20A 0.9700 .
C20 H20B 0.9700 .
C21 C22 1.319(8) .
C21 N4 1.450(8) .
C22 C23 1.483(8) .
C22 H22A 0.9300 .
C23 C24 1.343(9) .
C23 H23 0.9300 .
C24 N3 1.448(8) .
C24 H24 0.9300 .
C25 C26 1.694(8) .
C25 S3 1.781(6) .
C26 S4 1.807(6) .
C27 C28 1.456(7) .
C27 C31 1.458(8) .
C27 C33 1.465(7) .
C27 Ir2 2.217(5) .
C28 C29 1.407(8) .
C28 C34 1.499(7) .
C28 Ir2 2.207(5) .
C29 C35 1.459(8) .
C29 C30 1.496(8) .
C29 Ir2 2.261(5) .
C30 C31 1.469(8) .
C30 C36 1.484(7) .
C30 Ir2 2.208(5) .
C31 C32 1.553(7) .
C31 Ir2 2.189(6) .
C32 H32A 0.9600 .
C32 H32B 0.9600 .
C32 H32C 0.9600 .
C33 H33A 0.9600 .
C33 H33B 0.9600 .
C33 H33C 0.9600 .
C34 H34A 0.9600 .
C34 H34B 0.9600 .
C34 H34C 0.9600 .
C35 H35A 0.9600 .
C35 H35B 0.9600 .
C35 H35C 0.9600 .
C36 H36A 0.9600 .
C36 H36B 0.9600 .
C36 H36C 0.9600 .
C37 C42 1.393(7) .
C37 C38 1.403(8) .
C37 N5 1.456(6) .
C38 C39 1.374(8) .
C38 S4 1.798(6) .
C39 C40 1.400(8) .
C39 N6 1.484(8) .
C40 C41 1.384(9) .
C40 H40 0.9300 .
C41 C42 1.387(8) .
C41 H41 0.9300 .
C42 H42 0.9300 .
C43 N7 1.294(7) .
C43 N5 1.328(6) .
C43 C44 1.526(8) .
C44 C45 1.463(9) .
C44 H44A 0.9700 .
C44 H44B 0.9700 .
C45 C46 1.333(9) .
C45 N8 1.420(9) .
C46 C47 1.413(9) .
C46 H46 0.9300 .
C47 C48 1.315(10) .
C47 H47 0.9300 .
C48 N7 1.469(7) .
C48 H48 0.9300 .
Ir1 N1 2.168(5) .
Ir1 S2 2.2769(13) .
Ir1 S1 2.3724(13) .
Ir2 N5 2.088(4) .
Ir2 S4 2.3066(13) .
Ir2 S3 2.3700(14) .
N2 O2 1.155(6) .
N2 O1 1.217(6) .
N4 O3 1.212(6) .
N4 O4 1.225(6) .
N6 O5 1.181(6) .
N6 O6 1.254(6) .
N8 O7 1.228(6) .
N8 O8 1.270(7) .
O1W H1X 0.8499 .
O1W H1Y 0.8500 .
O2W O2W 0.60(3) 3_676
O2W H2X 0.8499 .
O2W H2Y 0.8499 .
O3W H3X 0.8499 .
O3W H3Y 0.8500 .
O4W H4X 0.8502 .
O4W H4Y 0.8500 .
O5W H5X 0.8501 .
O5W H5Y 0.8499 .

loop_
_geom_torsion_atom_site_label_1
_geom_torsion_atom_site_label_2
_geom_torsion_atom_site_label_3
_geom_torsion_atom_site_label_4
_geom_torsion
B9 B3 B4 C2 130.5(5)
B8 B3 B4 C2 94.7(5)
C1 B3 B4 C2 34.1(4)
C2 B3 B4 B5 -33.8(4)
B9 B3 B4 B5 96.7(6)
B8 B3 B4 B5 60.9(6)
C1 B3 B4 B5 0.3(6)
C2 B3 B4 B10 -96.5(5)
B9 B3 B4 B10 34.0(5)
B8 B3 B4 B10 -1.8(7)
C1 B3 B4 B10 -62.4(6)
C2 B3 B4 B9 -130.5(5)
B8 B3 B4 B9 -35.8(5)
C1 B3 B4 B9 -96.4(5)
B10 B4 B5 C2 131.9(6)
B9 B4 B5 C2 90.9(5)
B3 B4 B5 C2 33.2(4)
C2 B4 B5 B11 -95.7(6)
B10 B4 B5 B11 36.2(6)
B9 B4 B5 B11 -4.8(7)
B3 B4 B5 B11 -62.5(6)
C2 B4 B5 B10 -131.9(6)
B9 B4 B5 B10 -40.9(5)
B3 B4 B5 B10 -98.7(6)
C2 B4 B5 B6 -34.0(5)
B10 B4 B5 B6 97.9(6)
B9 B4 B5 B6 56.9(6)
B3 B4 B5 B6 -0.8(6)
C2 B5 B6 C1 -33.4(4)
B4 B5 B6 C1 1.0(6)
B11 B5 B6 C1 103.2(6)
B10 B5 B6 C1 65.6(6)
C2 B5 B6 B7 -97.7(6)
B4 B5 B6 B7 -63.3(7)
B11 B5 B6 B7 38.8(6)
B10 B5 B6 B7 1.3(7)
C2 B5 B6 B11 -136.5(6)
B4 B5 B6 B11 -102.1(6)
B10 B5 B6 B11 -37.5(6)
B4 B5 B6 C2 34.4(5)
B11 B5 B6 C2 136.5(6)
B10 B5 B6 C2 99.0(5)
B11 B6 B7 C1 133.0(6)
C2 B6 B7 C1 37.5(4)
B5 B6 B7 C1 96.0(5)
C1 B6 B7 B12 -95.6(6)
B11 B6 B7 B12 37.4(7)
C2 B6 B7 B12 -58.1(7)
B5 B6 B7 B12 0.4(8)
C1 B6 B7 B11 -133.0(6)
C2 B6 B7 B11 -95.5(6)
B5 B6 B7 B11 -37.0(6)
C1 B6 B7 B8 -32.1(5)
B11 B6 B7 B8 100.9(7)
C2 B6 B7 B8 5.3(7)
B5 B6 B7 B8 63.8(7)
C2 B3 B8 C1 -36.3(4)
B9 B3 B8 C1 -132.1(6)
B4 B3 B8 C1 -96.9(5)
C2 B3 B8 B9 95.8(5)
C1 B3 B8 B9 132.1(6)
B4 B3 B8 B9 35.2(5)
C2 B3 B8 B12 62.6(6)
B9 B3 B8 B12 -33.2(5)
C1 B3 B8 B12 98.9(6)
B4 B3 B8 B12 2.0(7)
C2 B3 B8 B7 -0.1(7)
B9 B3 B8 B7 -96.0(6)
C1 B3 B8 B7 36.2(5)
B4 B3 B8 B7 -60.7(7)
B6 B7 B8 C1 33.6(5)
B12 B7 B8 C1 137.0(6)
B11 B7 B8 C1 95.5(5)
B6 B7 B8 B3 -3.4(8)
C1 B7 B8 B3 -36.9(5)
B12 B7 B8 B3 100.0(7)
B11 B7 B8 B3 58.6(7)
B6 B7 B8 B9 -66.0(6)
C1 B7 B8 B9 -99.6(5)
B12 B7 B8 B9 37.4(5)
B11 B7 B8 B9 -4.1(7)
B6 B7 B8 B12 -103.4(6)
C1 B7 B8 B12 -137.0(6)
B11 B7 B8 B12 -41.5(5)
C2 B3 B9 B10 4.3(8)
B8 B3 B9 B10 104.4(7)
C1 B3 B9 B10 64.4(7)
B4 B3 B9 B10 -36.8(6)
C2 B3 B9 B12 -65.2(7)
B8 B3 B9 B12 34.9(6)
C1 B3 B9 B12 -5.1(7)
B4 B3 B9 B12 -106.3(6)
C2 B3 B9 B8 -100.1(5)
C1 B3 B9 B8 -40.0(5)
B4 B3 B9 B8 -141.2(6)
C2 B3 B9 B4 41.1(4)
B8 B3 B9 B4 141.2(6)
C1 B3 B9 B4 101.2(5)
C1 B8 B9 B3 42.9(5)
B12 B8 B9 B3 142.9(6)
B7 B8 B9 B3 105.7(5)
C1 B8 B9 B10 -61.1(7)
B3 B8 B9 B10 -104.0(6)
B12 B8 B9 B10 38.9(6)
B7 B8 B9 B10 1.7(7)
C1 B8 B9 B12 -100.0(6)
B3 B8 B9 B12 -142.9(6)
B7 B8 B9 B12 -37.2(5)
C1 B8 B9 B4 5.1(8)
B3 B8 B9 B4 -37.8(6)
B12 B8 B9 B4 105.1(6)
B7 B8 B9 B4 67.9(7)
C2 B4 B9 B3 -39.8(4)
B5 B4 B9 B3 -98.7(5)
B10 B4 B9 B3 -140.6(6)
C2 B4 B9 B10 100.8(6)
B5 B4 B9 B10 41.9(5)
B3 B4 B9 B10 140.6(6)
C2 B4 B9 B12 63.9(7)
B5 B4 B9 B12 5.0(7)
B10 B4 B9 B12 -36.9(6)
B3 B4 B9 B12 103.7(6)
C2 B4 B9 B8 -4.0(7)
B5 B4 B9 B8 -62.9(7)
B10 B4 B9 B8 -104.8(7)
B3 B4 B9 B8 35.8(5)
B3 B9 B10 B5 -2.7(9)
B12 B9 B10 B5 100.8(6)
B8 B9 B10 B5 62.7(8)
B4 B9 B10 B5 -41.1(5)
B3 B9 B10 B4 38.5(6)
B12 B9 B10 B4 142.0(5)
B8 B9 B10 B4 103.8(6)
B3 B9 B10 B11 -64.0(8)
B12 B9 B10 B11 39.5(5)
B8 B9 B10 B11 1.4(8)
B4 B9 B10 B11 -102.4(6)
B3 B9 B10 B12 -103.5(6)
B8 B9 B10 B12 -38.2(5)
B4 B9 B10 B12 -142.0(5)
C2 B5 B10 B9 -0.3(7)
B4 B5 B10 B9 42.4(6)
B11 B5 B10 B9 -98.7(7)
B6 B5 B10 B9 -62.9(7)
C2 B5 B10 B4 -42.6(5)
B11 B5 B10 B4 -141.0(6)
B6 B5 B10 B4 -105.3(6)
C2 B5 B10 B11 98.4(6)
B4 B5 B10 B11 141.0(6)
B6 B5 B10 B11 35.8(5)
C2 B5 B10 B12 60.3(7)
B4 B5 B10 B12 102.9(6)
B11 B5 B10 B12 -38.1(6)
B6 B5 B10 B12 -2.3(7)
C2 B4 B10 B9 -91.3(6)
B5 B4 B10 B9 -131.8(6)
B3 B4 B10 B9 -32.9(5)
C2 B4 B10 B5 40.5(5)
B9 B4 B10 B5 131.8(6)
B3 B4 B10 B5 98.9(5)
C2 B4 B10 B11 6.0(8)
B5 B4 B10 B11 -34.5(6)
B9 B4 B10 B11 97.3(7)
B3 B4 B10 B11 64.4(7)
C2 B4 B10 B12 -57.6(7)
B5 B4 B10 B12 -98.1(7)
B9 B4 B10 B12 33.7(5)
B3 B4 B10 B12 0.8(7)
C1 B6 B11 B5 -95.6(5)
B7 B6 B11 B5 -138.3(6)
C2 B6 B11 B5 -35.4(5)
C1 B6 B11 B7 42.6(5)
C2 B6 B11 B7 102.8(6)
B5 B6 B11 B7 138.3(6)
C1 B6 B11 B10 -57.6(7)
B7 B6 B11 B10 -100.2(7)
C2 B6 B11 B10 2.6(7)
B5 B6 B11 B10 38.1(5)
C1 B6 B11 B12 7.2(8)
B7 B6 B11 B12 -35.4(6)
C2 B6 B11 B12 67.4(7)
B5 B6 B11 B12 102.9(7)
C2 B5 B11 B6 38.0(5)
B4 B5 B11 B6 102.2(6)
B10 B5 B11 B6 138.2(6)
C2 B5 B11 B7 1.1(7)
B4 B5 B11 B7 65.3(7)
B10 B5 B11 B7 101.4(7)
B6 B5 B11 B7 -36.8(5)
C2 B5 B11 B10 -100.2(5)
B4 B5 B11 B10 -36.1(5)
B6 B5 B11 B10 -138.2(6)
C2 B5 B11 B12 -61.1(6)
B4 B5 B11 B12 3.1(7)
B10 B5 B11 B12 39.1(5)
B6 B5 B11 B12 -99.1(6)
C1 B7 B11 B6 -40.3(5)
B12 B7 B11 B6 -139.2(7)
B8 B7 B11 B6 -98.2(6)
B6 B7 B11 B5 39.5(5)
C1 B7 B11 B5 -0.8(8)
B12 B7 B11 B5 -99.6(7)
B8 B7 B11 B5 -58.7(7)
B6 B7 B11 B10 103.3(6)
C1 B7 B11 B10 63.0(7)
B12 B7 B11 B10 -35.9(6)
B8 B7 B11 B10 5.1(7)
B6 B7 B11 B12 139.2(7)
C1 B7 B11 B12 98.9(6)
B8 B7 B11 B12 40.9(5)
B9 B10 B11 B6 58.2(7)
B5 B10 B11 B6 -40.0(5)
B4 B10 B11 B6 -5.6(8)
B12 B10 B11 B6 96.9(7)
B9 B10 B11 B5 98.2(6)
B4 B10 B11 B5 34.4(6)
B12 B10 B11 B5 136.9(6)
B9 B10 B11 B7 -4.0(7)
B5 B10 B11 B7 -102.1(6)
B4 B10 B11 B7 -67.8(7)
B12 B10 B11 B7 34.7(5)
B9 B10 B11 B12 -38.7(5)
B5 B10 B11 B12 -136.9(6)
B4 B10 B11 B12 -102.5(6)
B3 B9 B12 B7 4.8(8)
B10 B9 B12 B7 -101.2(6)
B8 B9 B12 B7 38.8(6)
B4 B9 B12 B7 -65.6(8)
B3 B9 B12 B8 -34.0(5)
B10 B9 B12 B8 -140.0(6)
B4 B9 B12 B8 -104.3(6)
B3 B9 B12 B11 67.2(7)
B10 B9 B12 B11 -38.8(5)
B8 B9 B12 B11 101.2(6)
B4 B9 B12 B11 -3.2(7)
B3 B9 B12 B10 106.0(6)
B8 B9 B12 B10 140.0(6)
B4 B9 B12 B10 35.6(5)
B6 B7 B12 B9 59.5(8)
C1 B7 B12 B9 -2.3(8)
B11 B7 B12 B9 96.0(7)
B8 B7 B12 B9 -37.9(6)
B6 B7 B12 B8 97.4(6)
C1 B7 B12 B8 35.6(5)
B11 B7 B12 B8 133.9(6)
B6 B7 B12 B11 -36.5(6)
C1 B7 B12 B11 -98.3(6)
B8 B7 B12 B11 -133.9(6)
B6 B7 B12 B10 -1.9(8)
C1 B7 B12 B10 -63.7(7)
B11 B7 B12 B10 34.6(6)
B8 B7 B12 B10 -99.3(6)
C1 B8 B12 B9 98.9(6)
B3 B8 B12 B9 33.3(5)
B7 B8 B12 B9 137.0(6)
C1 B8 B12 B7 -38.1(5)
B3 B8 B12 B7 -103.6(6)
B9 B8 B12 B7 -137.0(6)
C1 B8 B12 B11 2.5(8)
B3 B8 B12 B11 -63.0(8)
B9 B8 B12 B11 -96.3(7)
B7 B8 B12 B11 40.6(6)
C1 B8 B12 B10 64.1(7)
B3 B8 B12 B10 -1.4(8)
B9 B8 B12 B10 -34.8(6)
B7 B8 B12 B10 102.2(6)
B6 B11 B12 B9 -67.3(7)
B5 B11 B12 B9 0.1(7)
B7 B11 B12 B9 -102.5(6)
B10 B11 B12 B9 38.5(5)
B6 B11 B12 B7 35.1(6)
B5 B11 B12 B7 102.5(7)
B10 B11 B12 B7 140.9(6)
B6 B11 B12 B8 -6.0(8)
B5 B11 B12 B8 61.4(8)
B7 B11 B12 B8 -41.1(6)
B10 B11 B12 B8 99.8(7)
B6 B11 B12 B10 -105.8(7)
B5 B11 B12 B10 -38.4(5)
B7 B11 B12 B10 -140.9(6)
B5 B10 B12 B9 -96.9(6)
B4 B10 B12 B9 -34.9(5)
B11 B10 B12 B9 -134.6(6)
B9 B10 B12 B7 99.5(6)
B5 B10 B12 B7 2.6(8)
B4 B10 B12 B7 64.7(8)
B11 B10 B12 B7 -35.1(6)
B9 B10 B12 B8 35.2(5)
B5 B10 B12 B8 -61.7(8)
B4 B10 B12 B8 0.3(8)
B11 B10 B12 B8 -99.5(6)
B9 B10 B12 B11 134.6(6)
B5 B10 B12 B11 37.8(6)
B4 B10 B12 B11 99.8(6)
C25 B13 B14 B19 -100.3(5)
C26 B13 B14 B19 -136.7(6)
B18 B13 B14 B19 -41.1(5)
C25 B13 B14 C26 36.3(4)
B18 B13 B14 C26 95.5(5)
B19 B13 B14 C26 136.7(6)
C25 B13 B14 B15 5.2(6)
C26 B13 B14 B15 -31.1(5)
B18 B13 B14 B15 64.4(6)
B19 B13 B14 B15 105.6(6)
C25 B13 B14 B20 -61.9(6)
C26 B13 B14 B20 -98.2(6)
B18 B13 B14 B20 -2.7(7)
B19 B13 B14 B20 38.4(5)
B19 B14 B15 C26 99.3(6)
B20 B14 B15 C26 136.4(5)
B13 B14 B15 C26 31.8(5)
B19 B14 B15 B16 63.2(7)
C26 B14 B15 B16 -36.1(4)
B20 B14 B15 B16 100.3(5)
B13 B14 B15 B16 -4.3(7)
B19 B14 B15 B20 -37.2(5)
C26 B14 B15 B20 -136.4(5)
B13 B14 B15 B20 -104.6(6)
B19 B14 B15 B21 4.1(7)
C26 B14 B15 B21 -95.2(5)
B20 B14 B15 B21 41.2(5)
B13 B14 B15 B21 -63.4(6)
C26 B15 B16 C25 -36.5(5)
B14 B15 B16 C25 1.7(7)
B20 B15 B16 C25 64.0(6)
B21 B15 B16 C25 103.3(6)
B14 B15 B16 C26 38.2(5)
B20 B15 B16 C26 100.6(6)
B21 B15 B16 C26 139.9(6)
C26 B15 B16 B21 -139.9(6)
B14 B15 B16 B21 -101.7(5)
B20 B15 B16 B21 -39.3(5)
C26 B15 B16 B17 -104.8(6)
B14 B15 B16 B17 -66.6(7)
B20 B15 B16 B17 -4.2(7)
B21 B15 B16 B17 35.1(5)
C26 B16 B17 C25 37.3(5)
B21 B16 B17 C25 140.7(6)
B15 B16 B17 C25 103.6(6)
C25 B16 B17 B21 -140.7(6)
C26 B16 B17 B21 -103.4(6)
B15 B16 B17 B21 -37.1(6)
C25 B16 B17 B18 -37.6(5)
C26 B16 B17 B18 -0.3(7)
B21 B16 B17 B18 103.1(5)
B15 B16 B17 B18 66.0(7)
C25 B16 B17 B22 -98.3(5)
C26 B16 B17 B22 -61.1(7)
B21 B16 B17 B22 42.4(5)
B15 B16 B17 B22 5.3(7)
B21 B17 B18 C25 95.6(5)
B16 B17 B18 C25 35.6(4)
B22 B17 B18 C25 133.2(5)
C25 B17 B18 B22 -133.2(5)
B21 B17 B18 B22 -37.6(5)
B16 B17 B18 B22 -97.6(5)
C25 B17 B18 B13 -31.4(5)
B21 B17 B18 B13 64.2(7)
B16 B17 B18 B13 4.3(7)
B22 B17 B18 B13 101.8(6)
C25 B17 B18 B19 -96.3(5)
B21 B17 B18 B19 -0.7(7)
B16 B17 B18 B19 -60.7(6)
B22 B17 B18 B19 36.9(5)
C26 B13 B18 C25 -37.7(4)
B14 B13 B18 C25 -96.6(5)
B19 B13 B18 C25 -133.9(5)
C25 B13 B18 B22 97.4(6)
C26 B13 B18 B22 59.7(6)
B14 B13 B18 B22 0.8(7)
B19 B13 B18 B22 -36.4(5)
C25 B13 B18 B17 31.4(5)
C26 B13 B18 B17 -6.3(7)
B14 B13 B18 B17 -65.2(6)
B19 B13 B18 B17 -102.5(6)
C25 B13 B18 B19 133.9(5)
C26 B13 B18 B19 96.2(5)
B14 B13 B18 B19 37.3(5)
C26 B14 B19 B20 99.8(6)
B15 B14 B19 B20 37.7(5)
B13 B14 B19 B20 138.6(6)
C26 B14 B19 B13 -38.9(5)
B15 B14 B19 B13 -100.9(6)
B20 B14 B19 B13 -138.6(6)
C26 B14 B19 B22 58.7(7)
B15 B14 B19 B22 -3.4(7)
B20 B14 B19 B22 -41.1(5)
B13 B14 B19 B22 97.5(5)
C26 B14 B19 B18 0.2(7)
B15 B14 B19 B18 -61.9(7)
B20 B14 B19 B18 -99.6(6)
B13 B14 B19 B18 39.0(5)
C25 B13 B19 B14 95.0(5)
C26 B13 B19 B14 36.0(5)
B18 B13 B19 B14 134.2(6)
C25 B13 B19 B20 55.6(7)
C26 B13 B19 B20 -3.4(7)
B18 B13 B19 B20 94.8(6)
B14 B13 B19 B20 -39.4(6)
C25 B13 B19 B22 -6.6(6)
C26 B13 B19 B22 -65.6(6)
B18 B13 B19 B22 32.5(5)
B14 B13 B19 B22 -101.6(6)
C25 B13 B19 B18 -39.1(4)
C26 B13 B19 B18 -98.2(5)
B14 B13 B19 B18 -134.2(6)
C25 B18 B19 B14 -0.8(7)
B22 B18 B19 B14 99.6(6)
B17 B18 B19 B14 63.2(7)
B13 B18 B19 B14 -41.4(5)
C25 B18 B19 B20 -66.2(6)
B22 B18 B19 B20 34.2(5)
B17 B18 B19 B20 -2.2(7)
B13 B18 B19 B20 -106.8(6)
C25 B18 B19 B13 40.6(5)
B22 B18 B19 B13 141.0(6)
B17 B18 B19 B13 104.6(6)
C25 B18 B19 B22 -100.4(5)
B17 B18 B19 B22 -36.4(5)
B13 B18 B19 B22 -141.0(6)
B13 B19 B20 B14 39.3(5)
B22 B19 B20 B14 132.9(5)
B18 B19 B20 B14 100.1(5)
B14 B19 B20 B22 -132.9(5)
B13 B19 B20 B22 -93.7(6)
B18 B19 B20 B22 -32.8(4)
B14 B19 B20 B15 -33.6(5)
B13 B19 B20 B15 5.7(7)
B22 B19 B20 B15 99.3(5)
B18 B19 B20 B15 66.5(6)
B14 B19 B20 B21 -96.2(5)
B13 B19 B20 B21 -56.9(7)
B22 B19 B20 B21 36.7(4)
B18 B19 B20 B21 3.9(6)
C26 B14 B20 B19 -102.7(6)
B15 B14 B20 B19 -140.3(6)
B13 B14 B20 B19 -39.1(5)
B19 B14 B20 B22 42.5(5)
C26 B14 B20 B22 -60.2(6)
B15 B14 B20 B22 -97.8(6)
B13 B14 B20 B22 3.4(7)
B19 B14 B20 B15 140.3(6)
C26 B14 B20 B15 37.6(5)
B13 B14 B20 B15 101.2(6)
B19 B14 B20 B21 100.5(5)
C26 B14 B20 B21 -2.2(6)
B15 B14 B20 B21 -39.8(5)
B13 B14 B20 B21 61.4(6)
C26 B15 B20 B19 -5.7(7)
B14 B15 B20 B19 33.1(5)
B16 B15 B20 B19 -64.1(7)
B21 B15 B20 B19 -101.2(6)
C26 B15 B20 B14 -38.8(5)
B16 B15 B20 B14 -97.2(6)
B21 B15 B20 B14 -134.3(5)
C26 B15 B20 B22 59.6(7)
B14 B15 B20 B22 98.4(6)
B16 B15 B20 B22 1.2(7)
B21 B15 B20 B22 -35.9(5)
C26 B15 B20 B21 95.5(5)
B14 B15 B20 B21 134.3(5)
B16 B15 B20 B21 37.1(5)
C25 B16 B21 B22 -7.7(7)
C26 B16 B21 B22 61.5(7)
B15 B16 B21 B22 98.6(6)
B17 B16 B21 B22 -44.4(5)
C25 B16 B21 B17 36.6(5)
C26 B16 B21 B17 105.8(6)
B15 B16 B21 B17 143.0(6)
C25 B16 B21 B15 -106.3(6)
C26 B16 B21 B15 -37.1(5)
B17 B16 B21 B15 -143.0(6)
C25 B16 B21 B20 -69.0(6)
C26 B16 B21 B20 0.2(7)
B15 B16 B21 B20 37.3(5)
B17 B16 B21 B20 -105.7(5)
C25 B17 B21 B16 -31.7(5)
B18 B17 B21 B16 -91.8(6)
B22 B17 B21 B16 -129.6(6)
C25 B17 B21 B22 97.9(5)
B18 B17 B21 B22 37.8(5)
B16 B17 B21 B22 129.6(6)
C25 B17 B21 B15 1.0(6)
B18 B17 B21 B15 -59.0(6)
B16 B17 B21 B15 32.8(5)
B22 B17 B21 B15 -96.9(6)
C25 B17 B21 B20 63.3(6)
B18 B17 B21 B20 3.2(7)
B16 B17 B21 B20 95.0(5)
B22 B17 B21 B20 -34.6(5)
C26 B15 B21 B16 33.1(5)
B14 B15 B21 B16 95.6(6)
B20 B15 B21 B16 136.1(5)
C26 B15 B21 B22 -65.4(6)
B14 B15 B21 B22 -3.0(6)
B16 B15 B21 B22 -98.5(5)
B20 B15 B21 B22 37.5(5)
C26 B15 B21 B17 -1.0(7)
B14 B15 B21 B17 61.4(6)
B16 B15 B21 B17 -34.2(5)
B20 B15 B21 B17 101.9(6)
C26 B15 B21 B20 -102.9(5)
B14 B15 B21 B20 -40.5(5)
B16 B15 B21 B20 -136.1(5)
B19 B20 B21 B16 59.5(6)
B14 B20 B21 B16 1.3(6)
B22 B20 B21 B16 99.6(5)
B15 B20 B21 B16 -37.1(5)
B19 B20 B21 B22 -40.1(5)
B14 B20 B21 B22 -98.4(5)
B15 B20 B21 B22 -136.8(5)
B19 B20 B21 B17 -4.7(7)
B14 B20 B21 B17 -62.9(6)
B22 B20 B21 B17 35.4(5)
B15 B20 B21 B17 -101.3(5)
B19 B20 B21 B15 96.7(5)
B14 B20 B21 B15 38.4(5)
B22 B20 B21 B15 136.8(5)
B16 B21 B22 B18 6.5(7)
B17 B21 B22 B18 -38.0(5)
B15 B21 B22 B18 66.6(6)
B20 B21 B22 B18 103.6(6)
B16 B21 B22 B17 44.5(5)
B15 B21 B22 B17 104.5(5)
B20 B21 B22 B17 141.6(5)
B16 B21 B22 B20 -97.1(5)
B17 B21 B22 B20 -141.6(5)
B15 B21 B22 B20 -37.1(4)
B16 B21 B22 B19 -59.0(6)
B17 B21 B22 B19 -103.5(6)
B15 B21 B22 B19 1.0(6)
B20 B21 B22 B19 38.1(5)
C25 B18 B22 B21 -3.4(7)
B17 B18 B22 B21 38.0(5)
B13 B18 B22 B21 -67.3(7)
B19 B18 B22 B21 -102.8(6)
C25 B18 B22 B17 -41.4(5)
B13 B18 B22 B17 -105.3(6)
B19 B18 B22 B17 -140.8(5)
C25 B18 B22 B20 65.2(7)
B17 B18 B22 B20 106.6(6)
B13 B18 B22 B20 1.3(7)
B19 B18 B22 B20 -34.2(5)
C25 B18 B22 B19 99.4(5)
B17 B18 B22 B19 140.8(5)
B13 B18 B22 B19 35.5(5)
C25 B17 B22 B21 -97.5(5)
B18 B17 B22 B21 -136.9(6)
B16 B17 B22 B21 -42.1(5)
C25 B17 B22 B18 39.4(4)
B21 B17 B22 B18 136.9(6)
B16 B17 B22 B18 94.8(5)
C25 B17 B22 B20 -59.7(7)
B21 B17 B22 B20 37.8(6)
B18 B17 B22 B20 -99.1(6)
B16 B17 B22 B20 -4.3(7)
C25 B17 B22 B19 2.8(7)
B21 B17 B22 B19 100.3(6)
B18 B17 B22 B19 -36.7(5)
B16 B17 B22 B19 58.1(6)
B19 B20 B22 B21 136.2(5)
B14 B20 B22 B21 97.3(5)
B15 B20 B22 B21 37.9(5)
B19 B20 B22 B18 36.1(5)
B14 B20 B22 B18 -2.8(7)
B15 B20 B22 B18 -62.2(7)
B21 B20 B22 B18 -100.1(5)
B19 B20 B22 B17 100.4(6)
B14 B20 B22 B17 61.5(7)
B15 B20 B22 B17 2.1(8)
B21 B20 B22 B17 -35.8(5)
B14 B20 B22 B19 -38.9(5)
B15 B20 B22 B19 -98.3(5)
B21 B20 B22 B19 -136.2(5)
B14 B19 B22 B21 1.3(7)
B20 B19 B22 B21 -41.5(5)
B13 B19 B22 B21 66.3(6)
B18 B19 B22 B21 99.5(5)
B14 B19 B22 B18 -98.2(5)
B20 B19 B22 B18 -141.0(5)
B13 B19 B22 B18 -33.2(5)
B14 B19 B22 B17 -62.5(7)
B20 B19 B22 B17 -105.3(6)
B13 B19 B22 B17 2.4(7)
B18 B19 B22 B17 35.7(5)
B14 B19 B22 B20 42.8(5)
B13 B19 B22 B20 107.7(5)
B18 B19 B22 B20 141.0(5)
B3 B8 C1 C2 37.8(5)
B9 B8 C1 C2 -3.8(7)
B12 B8 C1 C2 -65.5(7)
B7 B8 C1 C2 -102.9(5)
B3 B8 C1 B6 105.3(5)
B9 B8 C1 B6 63.8(7)
B12 B8 C1 B6 2.1(7)
B7 B8 C1 B6 -35.3(5)
B9 B8 C1 B3 -41.5(5)
B12 B8 C1 B3 -103.2(6)
B7 B8 C1 B3 -140.6(6)
B3 B8 C1 B7 140.6(6)
B9 B8 C1 B7 99.1(6)
B12 B8 C1 B7 37.4(6)
B3 B8 C1 S1 -106.0(5)
B9 B8 C1 S1 -147.5(5)
B12 B8 C1 S1 150.8(5)
B7 B8 C1 S1 113.4(5)
B7 B6 C1 B8 37.2(6)
B11 B6 C1 B8 -6.1(7)
C2 B6 C1 B8 -99.5(5)
B5 B6 C1 B8 -67.3(6)
B7 B6 C1 C2 136.7(5)
B11 B6 C1 C2 93.4(5)
B5 B6 C1 C2 32.2(4)
B7 B6 C1 B3 103.6(5)
B11 B6 C1 B3 60.4(6)
C2 B6 C1 B3 -33.1(4)
B5 B6 C1 B3 -0.8(6)
B11 B6 C1 B7 -43.3(5)
C2 B6 C1 B7 -136.7(5)
B5 B6 C1 B7 -104.5(5)
B7 B6 C1 S1 -112.7(5)
B11 B6 C1 S1 -156.0(5)
C2 B6 C1 S1 110.6(4)
B5 B6 C1 S1 142.8(4)
C2 B3 C1 B8 137.7(5)
B9 B3 C1 B8 41.9(5)
B4 B3 C1 B8 103.9(6)
B9 B3 C1 C2 -95.8(5)
B8 B3 C1 C2 -137.7(5)
B4 B3 C1 C2 -33.8(4)
C2 B3 C1 B6 34.2(4)
B9 B3 C1 B6 -61.6(6)
B8 B3 C1 B6 -103.5(6)
B4 B3 C1 B6 0.4(6)
C2 B3 C1 B7 99.4(5)
B9 B3 C1 B7 3.6(7)
B8 B3 C1 B7 -38.3(6)
B4 B3 C1 B7 65.6(6)
C2 B3 C1 S1 -109.7(4)
B9 B3 C1 S1 154.5(4)
B8 B3 C1 S1 112.6(5)
B4 B3 C1 S1 -143.5(4)
B6 B7 C1 B8 -141.7(6)
B12 B7 C1 B8 -37.7(5)
B11 B7 C1 B8 -101.3(6)
B6 B7 C1 C2 -40.3(5)
B12 B7 C1 C2 63.7(6)
B11 B7 C1 C2 0.1(7)
B8 B7 C1 C2 101.4(5)
B12 B7 C1 B6 103.9(6)
B11 B7 C1 B6 40.4(5)
B8 B7 C1 B6 141.7(6)
B6 B7 C1 B3 -104.8(5)
B12 B7 C1 B3 -0.8(7)
B11 B7 C1 B3 -64.4(7)
B8 B7 C1 B3 36.9(5)
B6 B7 C1 S1 105.9(5)
B12 B7 C1 S1 -150.2(5)
B11 B7 C1 S1 146.2(5)
B8 B7 C1 S1 -112.5(6)
B4 B5 C2 C1 -107.3(5)
B11 B5 C2 C1 -1.1(6)
B10 B5 C2 C1 -64.8(6)
B6 B5 C2 C1 35.6(4)
B4 B5 C2 B3 -39.4(5)
B11 B5 C2 B3 66.8(6)
B10 B5 C2 B3 3.1(7)
B6 B5 C2 B3 103.5(5)
B11 B5 C2 B4 106.2(6)
B10 B5 C2 B4 42.6(5)
B6 B5 C2 B4 142.9(5)
B4 B5 C2 B6 -142.9(5)
B11 B5 C2 B6 -36.7(5)
B10 B5 C2 B6 -100.4(6)
B4 B5 C2 S2 106.4(5)
B11 B5 C2 S2 -147.4(5)
B10 B5 C2 S2 148.9(5)
B6 B5 C2 S2 -110.7(5)
B8 C1 C2 B5 68.7(6)
B6 C1 C2 B5 -38.0(4)
B3 C1 C2 B5 106.7(5)
B7 C1 C2 B5 0.6(6)
S1 C1 C2 B5 -146.6(4)
B8 C1 C2 B3 -38.0(5)
B6 C1 C2 B3 -144.7(4)
B7 C1 C2 B3 -106.1(5)
S1 C1 C2 B3 106.6(5)
B8 C1 C2 B4 1.4(7)
B6 C1 C2 B4 -105.3(5)
B3 C1 C2 B4 39.4(5)
B7 C1 C2 B4 -66.7(6)
S1 C1 C2 B4 146.0(4)
B8 C1 C2 B6 106.7(5)
B3 C1 C2 B6 144.7(4)
B7 C1 C2 B6 38.6(5)
S1 C1 C2 B6 -108.7(5)
B8 C1 C2 S2 -141.7(5)
B6 C1 C2 S2 111.6(4)
B3 C1 C2 S2 -103.7(4)
B7 C1 C2 S2 150.2(4)
S1 C1 C2 S2 3.0(6)
B9 B3 C2 B5 -4.6(7)
B8 B3 C2 B5 -67.5(6)
C1 B3 C2 B5 -103.3(5)
B4 B3 C2 B5 37.6(5)
B9 B3 C2 C1 98.7(5)
B8 B3 C2 C1 35.8(4)
B4 B3 C2 C1 140.9(5)
B9 B3 C2 B4 -42.1(5)
B8 B3 C2 B4 -105.1(5)
C1 B3 C2 B4 -140.9(5)
B9 B3 C2 B6 66.6(6)
B8 B3 C2 B6 3.6(6)
C1 B3 C2 B6 -32.2(4)
B4 B3 C2 B6 108.7(5)
B9 B3 C2 S2 -154.2(4)
B8 B3 C2 S2 142.9(4)
C1 B3 C2 S2 107.0(4)
B4 B3 C2 S2 -112.1(5)
B10 B4 C2 B5 -41.7(5)
B9 B4 C2 B5 -101.2(6)
B3 B4 C2 B5 -140.7(5)
B5 B4 C2 C1 102.8(5)
B10 B4 C2 C1 61.1(7)
B9 B4 C2 C1 1.6(7)
B3 B4 C2 C1 -37.8(5)
B5 B4 C2 B3 140.7(5)
B10 B4 C2 B3 98.9(6)
B9 B4 C2 B3 39.4(4)
B5 B4 C2 B6 37.0(5)
B10 B4 C2 B6 -4.7(7)
B9 B4 C2 B6 -64.2(6)
B3 B4 C2 B6 -103.6(5)
B5 B4 C2 S2 -115.4(5)
B10 B4 C2 S2 -157.1(5)
B9 B4 C2 S2 143.4(5)
B3 B4 C2 S2 103.9(5)
C1 B6 C2 B5 141.1(4)
B7 B6 C2 B5 102.0(5)
B11 B6 C2 B5 37.0(5)
B7 B6 C2 C1 -39.1(4)
B11 B6 C2 C1 -104.1(5)
B5 B6 C2 C1 -141.1(4)
C1 B6 C2 B3 33.2(4)
B7 B6 C2 B3 -5.9(6)
B11 B6 C2 B3 -70.9(6)
B5 B6 C2 B3 -107.9(5)
C1 B6 C2 B4 105.4(5)
B7 B6 C2 B4 66.4(7)
B11 B6 C2 B4 1.4(7)
B5 B6 C2 B4 -35.6(5)
C1 B6 C2 S2 -102.7(4)
B7 B6 C2 S2 -141.7(5)
B11 B6 C2 S2 153.3(5)
B5 B6 C2 S2 116.3(5)
C7 C3 C4 C10 178.5(6)
C9 C3 C4 C10 -7.7(11)
Ir1 C3 C4 C10 -121.6(7)
C7 C3 C4 C5 2.8(7)
C9 C3 C4 C5 176.6(6)
Ir1 C3 C4 C5 62.7(4)
C7 C3 C4 Ir1 -59.9(5)
C9 C3 C4 Ir1 113.9(7)
C3 C4 C5 C6 -2.1(7)
C10 C4 C5 C6 -177.9(6)
Ir1 C4 C5 C6 61.4(4)
C3 C4 C5 C11 172.3(5)
C10 C4 C5 C11 -3.6(9)
Ir1 C4 C5 C11 -124.2(5)
C3 C4 C5 Ir1 -63.5(4)
C10 C4 C5 Ir1 120.7(6)
C11 C5 C6 C12 5.2(10)
C4 C5 C6 C12 179.1(5)
Ir1 C5 C6 C12 -120.8(6)
C11 C5 C6 C7 -173.3(5)
C4 C5 C6 C7 0.6(7)
Ir1 C5 C6 C7 60.7(4)
C11 C5 C6 Ir1 126.0(6)
C4 C5 C6 Ir1 -60.1(4)
C4 C3 C7 C6 -2.4(7)
C9 C3 C7 C6 -176.9(5)
Ir1 C3 C7 C6 -62.5(4)
C4 C3 C7 C8 -176.7(6)
C9 C3 C7 C8 8.9(10)
Ir1 C3 C7 C8 123.2(7)
C4 C3 C7 Ir1 60.1(5)
C9 C3 C7 Ir1 -114.4(5)
C5 C6 C7 C3 0.9(7)
C12 C6 C7 C3 -177.5(6)
Ir1 C6 C7 C3 61.9(4)
C5 C6 C7 C8 175.3(6)
C12 C6 C7 C8 -3.1(10)
Ir1 C6 C7 C8 -123.8(7)
C5 C6 C7 Ir1 -60.9(4)
C12 C6 C7 Ir1 120.6(6)
C18 C13 C14 C15 0.0
N1 C13 C14 C15 180.0(4)
C18 C13 C14 S2 170.7(3)
N1 C13 C14 S2 -9.3(4)
C13 C14 C15 C16 0.0
S2 C14 C15 C16 -170.0(3)
C13 C14 C15 N2 175.6(4)
S2 C14 C15 N2 5.6(4)
C14 C15 C16 C17 0.0
N2 C15 C16 C17 -176.0(4)
C15 C16 C17 C18 0.0
C16 C17 C18 C13 0.0
C14 C13 C18 C17 0.0
N1 C13 C18 C17 -180.0(4)
N3 C19 C20 C21 -75.5(7)
N1 C19 C20 C21 110.8(6)
C19 C20 C21 C22 65.9(7)
C19 C20 C21 N4 -123.3(6)
N4 C21 C22 C23 -179.8(5)
C20 C21 C22 C23 -9.0(9)
C21 C22 C23 C24 -28.0(10)
C22 C23 C24 N3 1.7(11)
B21 B16 C25 C26 106.1(6)
B15 B16 C25 C26 35.0(5)
B17 B16 C25 C26 142.0(5)
C26 B16 C25 B18 -100.3(5)
B21 B16 C25 B18 5.8(7)
B15 B16 C25 B18 -65.3(6)
B17 B16 C25 B18 41.7(5)
C26 B16 C25 B17 -142.0(5)
B21 B16 C25 B17 -35.9(5)
B15 B16 C25 B17 -107.0(6)
C26 B16 C25 B13 -33.2(5)
B21 B16 C25 B13 72.9(6)
B15 B16 C25 B13 1.8(7)
B17 B16 C25 B13 108.8(5)
C26 B16 C25 S3 108.4(5)
B21 B16 C25 S3 -145.5(5)
B15 B16 C25 S3 143.4(5)
B17 B16 C25 S3 -109.6(5)
B22 B18 C25 B16 -1.4(7)
B17 B18 C25 B16 -43.0(5)
B13 B18 C25 B16 103.6(6)
B19 B18 C25 B16 63.3(6)
B22 B18 C25 C26 -63.7(6)
B17 B18 C25 C26 -105.2(5)
B13 B18 C25 C26 41.3(5)
B19 B18 C25 C26 1.1(6)
B22 B18 C25 B17 41.5(5)
B13 B18 C25 B17 146.5(5)
B19 B18 C25 B17 106.3(6)
B22 B18 C25 B13 -105.0(6)
B17 B18 C25 B13 -146.5(5)
B19 B18 C25 B13 -40.2(5)
B22 B18 C25 S3 149.8(5)
B17 B18 C25 S3 108.3(5)
B13 B18 C25 S3 -105.2(5)
B19 B18 C25 S3 -145.4(5)
B21 B17 C25 B16 33.7(5)
B18 B17 C25 B16 134.8(6)
B22 B17 C25 B16 94.6(6)
B21 B17 C25 C26 -0.6(6)
B18 B17 C25 C26 100.5(5)
B16 B17 C25 C26 -34.4(5)
B22 B17 C25 C26 60.2(6)
B21 B17 C25 B18 -101.1(6)
B16 B17 C25 B18 -134.8(6)
B22 B17 C25 B18 -40.3(5)
B21 B17 C25 B13 -68.5(6)
B18 B17 C25 B13 32.7(5)
B16 B17 C25 B13 -102.2(6)
B22 B17 C25 B13 -7.6(7)
B21 B17 C25 S3 146.7(4)
B18 B17 C25 S3 -112.2(5)
B16 B17 C25 S3 113.0(5)
B22 B17 C25 S3 -152.5(4)
C26 B13 C25 B16 32.0(5)
B18 B13 C25 B16 -102.8(5)
B14 B13 C25 B16 -4.3(6)
B19 B13 C25 B16 -61.1(6)
B18 B13 C25 C26 -134.8(5)
B14 B13 C25 C26 -36.2(4)
B19 B13 C25 C26 -93.0(5)
C26 B13 C25 B18 134.8(5)
B14 B13 C25 B18 98.6(5)
B19 B13 C25 B18 41.8(5)
C26 B13 C25 B17 102.4(5)
B18 B13 C25 B17 -32.4(5)
B14 B13 C25 B17 66.2(6)
B19 B13 C25 B17 9.3(6)
C26 B13 C25 S3 -111.7(4)
B18 B13 C25 S3 113.5(5)
B14 B13 C25 S3 -147.9(4)
B19 B13 C25 S3 155.2(4)
C25 B16 C26 B15 142.2(5)
B21 B16 C26 B15 39.5(5)
B17 B16 C26 B15 105.6(6)
B21 B16 C26 C25 -102.7(6)
B15 B16 C26 C25 -142.2(5)
B17 B16 C26 C25 -36.6(5)
C25 B16 C26 B14 101.0(5)
B21 B16 C26 B14 -1.7(7)
B15 B16 C26 B14 -41.2(5)
B17 B16 C26 B14 64.4(7)
C25 B16 C26 B13 32.9(5)
B21 B16 C26 B13 -69.8(6)
B15 B16 C26 B13 -109.4(5)
B17 B16 C26 B13 -3.7(7)
C25 B16 C26 S4 -101.5(5)
B21 B16 C26 S4 155.8(4)
B15 B16 C26 S4 116.3(5)
B17 B16 C26 S4 -138.1(5)
B14 B15 C26 B16 -136.2(5)
B20 B15 C26 B16 -97.5(6)
B21 B15 C26 B16 -33.6(5)
B14 B15 C26 C25 -102.0(5)
B16 B15 C26 C25 34.2(5)
B20 B15 C26 C25 -63.3(6)
B21 B15 C26 C25 0.6(6)
B16 B15 C26 B14 136.2(5)
B20 B15 C26 B14 38.8(5)
B21 B15 C26 B14 102.6(5)
B14 B15 C26 B13 -34.7(5)
B16 B15 C26 B13 101.5(6)
B20 B15 C26 B13 4.1(7)
B21 B15 C26 B13 67.9(6)
B14 B15 C26 S4 110.2(6)
B16 B15 C26 S4 -113.6(6)
B20 B15 C26 S4 148.9(5)
B21 B15 C26 S4 -147.2(4)
B18 C25 C26 B16 102.8(5)
B17 C25 C26 B16 36.7(5)
B13 C25 C26 B16 144.4(5)
S3 C25 C26 B16 -110.2(5)
B16 C25 C26 B15 -36.7(5)
B18 C25 C26 B15 66.1(6)
B17 C25 C26 B15 0.0(7)
B13 C25 C26 B15 107.7(6)
S3 C25 C26 B15 -146.9(5)
B16 C25 C26 B14 -103.8(6)
B18 C25 C26 B14 -1.0(6)
B17 C25 C26 B14 -67.1(6)
B13 C25 C26 B14 40.6(5)
S3 C25 C26 B14 146.0(5)
B16 C25 C26 B13 -144.4(5)
B18 C25 C26 B13 -41.6(5)
B17 C25 C26 B13 -107.7(5)
S3 C25 C26 B13 105.4(5)
B16 C25 C26 S4 114.3(5)
B18 C25 C26 S4 -142.9(4)
B17 C25 C26 S4 151.0(4)
B13 C25 C26 S4 -101.3(5)
S3 C25 C26 S4 4.1(6)
B19 B14 C26 B16 -62.3(7)
B15 B14 C26 B16 42.3(5)
B20 B14 C26 B16 2.5(7)
B13 B14 C26 B16 -102.5(6)
B19 B14 C26 B15 -104.6(7)
B20 B14 C26 B15 -39.8(5)
B13 B14 C26 B15 -144.8(5)
B19 B14 C26 C25 0.5(7)
B15 B14 C26 C25 105.1(5)
B20 B14 C26 C25 65.3(6)
B13 B14 C26 C25 -39.7(5)
B19 B14 C26 B13 40.2(5)
B15 B14 C26 B13 144.8(5)
B20 B14 C26 B13 105.0(6)
B19 B14 C26 S4 139.8(5)
B15 B14 C26 S4 -115.6(5)
B20 B14 C26 S4 -155.4(4)
B13 B14 C26 S4 99.6(5)
C25 B13 C26 B16 -31.8(5)
B18 B13 C26 B16 5.9(6)
B14 B13 C26 B16 105.0(6)
B19 B13 C26 B16 70.1(6)
C25 B13 C26 B15 -102.5(5)
B18 B13 C26 B15 -64.8(6)
B14 B13 C26 B15 34.3(5)
B19 B13 C26 B15 -0.6(7)
B18 B13 C26 C25 37.7(4)
B14 B13 C26 C25 136.8(5)
B19 B13 C26 C25 101.9(5)
C25 B13 C26 B14 -136.8(5)
B18 B13 C26 B14 -99.1(5)
B19 B13 C26 B14 -34.9(5)
C25 B13 C26 S4 108.1(4)
B18 B13 C26 S4 145.8(4)
B14 B13 C26 S4 -115.1(5)
B19 B13 C26 S4 -150.0(4)
C31 C27 C28 C29 3.4(6)
C33 C27 C28 C29 -177.8(5)
Ir2 C27 C28 C29 63.0(4)
C31 C27 C28 C34 177.7(5)
C33 C27 C28 C34 -3.5(9)
Ir2 C27 C28 C34 -122.7(5)
C31 C27 C28 Ir2 -59.6(3)
C33 C27 C28 Ir2 119.2(6)
C27 C28 C29 C35 -179.7(6)
C34 C28 C29 C35 6.3(10)
Ir2 C28 C29 C35 -118.1(6)
C27 C28 C29 C30 -1.6(6)
C34 C28 C29 C30 -175.6(5)
Ir2 C28 C29 C30 59.9(3)
C27 C28 C29 Ir2 -61.5(4)
C34 C28 C29 Ir2 124.5(6)
C28 C29 C30 C31 -0.8(6)
C35 C29 C30 C31 177.3(5)
Ir2 C29 C30 C31 59.8(4)
C28 C29 C30 C36 173.1(5)
C35 C29 C30 C36 -8.8(9)
Ir2 C29 C30 C36 -126.3(5)
C28 C29 C30 Ir2 -60.6(4)
C35 C29 C30 Ir2 117.5(6)
C28 C27 C31 C30 -3.7(6)
C33 C27 C31 C30 177.4(5)
Ir2 C27 C31 C30 -63.8(3)
C28 C27 C31 C32 -172.9(5)
C33 C27 C31 C32 8.2(8)
Ir2 C27 C31 C32 127.0(6)
C28 C27 C31 Ir2 60.1(3)
C33 C27 C31 Ir2 -118.8(5)
C36 C30 C31 C27 -171.0(5)
C29 C30 C31 C27 2.8(6)
Ir2 C30 C31 C27 64.2(3)
C36 C30 C31 C32 -1.2(8)
C29 C30 C31 C32 172.6(5)
Ir2 C30 C31 C32 -126.0(5)
C36 C30 C31 Ir2 124.8(5)
C29 C30 C31 Ir2 -61.3(4)
C42 C37 C38 C39 -0.1(9)
N5 C37 C38 C39 -171.0(6)
C42 C37 C38 S4 173.8(4)
N5 C37 C38 S4 3.0(7)
C37 C38 C39 C40 1.7(11)
S4 C38 C39 C40 -172.1(5)
C37 C38 C39 N6 -179.8(6)
S4 C38 C39 N6 6.5(10)
C38 C39 C40 C41 -1.3(10)
N6 C39 C40 C41 -180.0(6)
C39 C40 C41 C42 -0.6(9)
C40 C41 C42 C37 2.1(8)
C38 C37 C42 C41 -1.8(8)
N5 C37 C42 C41 168.3(5)
N7 C43 C44 C45 -68.7(7)
N5 C43 C44 C45 103.1(7)
C43 C44 C45 C46 62.2(9)
C43 C44 C45 N8 -123.7(6)
N8 C45 C46 C47 178.2(6)
C44 C45 C46 C47 -7.5(11)
C45 C46 C47 C48 -15.3(11)
C46 C47 C48 N7 -20.6(11)
C4 C3 Ir1 N1 -112.1(5)
C7 C3 Ir1 N1 10.6(7)
C9 C3 Ir1 N1 123.3(6)
C7 C3 Ir1 C4 122.7(5)
C9 C3 Ir1 C4 -124.6(7)
C4 C3 Ir1 C5 -40.9(3)
C7 C3 Ir1 C5 81.8(4)
C9 C3 Ir1 C5 -165.5(5)
C4 C3 Ir1 C6 -82.3(4)
C7 C3 Ir1 C6 40.3(3)
C9 C3 Ir1 C6 153.0(5)
C4 C3 Ir1 C7 -122.7(5)
C9 C3 Ir1 C7 112.7(6)
C4 C3 Ir1 S2 46.4(4)
C7 C3 Ir1 S2 169.1(3)
C9 C3 Ir1 S2 -78.2(5)
C4 C3 Ir1 S1 143.3(3)
C7 C3 Ir1 S1 -94.1(3)
C9 C3 Ir1 S1 18.6(5)
C3 C4 Ir1 N1 140.4(4)
C10 C4 Ir1 N1 -95.2(6)
C5 C4 Ir1 N1 26.0(5)
C10 C4 Ir1 C3 124.4(7)
C5 C4 Ir1 C3 -114.5(5)
C3 C4 Ir1 C5 114.5(5)
C10 C4 Ir1 C5 -121.1(7)
C3 C4 Ir1 C6 79.3(4)
C10 C4 Ir1 C6 -156.3(6)
C5 C4 Ir1 C6 -35.2(3)
C3 C4 Ir1 C7 35.9(4)
C10 C4 Ir1 C7 160.4(6)
C5 C4 Ir1 C7 -78.5(3)
C3 C4 Ir1 S2 -141.1(4)
C10 C4 Ir1 S2 -16.7(5)
C5 C4 Ir1 S2 104.5(3)
C3 C4 Ir1 S1 -47.0(4)
C10 C4 Ir1 S1 77.4(6)
C5 C4 Ir1 S1 -161.5(2)
C6 C5 Ir1 N1 75.3(4)
C11 C5 Ir1 N1 -49.4(5)
C4 C5 Ir1 N1 -165.0(3)
C6 C5 Ir1 C3 -82.0(4)
C11 C5 Ir1 C3 153.3(6)
C4 C5 Ir1 C3 37.7(3)
C6 C5 Ir1 C4 -119.7(5)
C11 C5 Ir1 C4 115.6(6)
C11 C5 Ir1 C6 -124.7(7)
C4 C5 Ir1 C6 119.7(5)
C6 C5 Ir1 C7 -37.8(4)
C11 C5 Ir1 C7 -162.5(6)
C4 C5 Ir1 C7 81.9(4)
C6 C5 Ir1 S2 159.9(3)
C11 C5 Ir1 S2 35.2(5)
C4 C5 Ir1 S2 -80.4(3)
C6 C5 Ir1 S1 -69.7(6)
C11 C5 Ir1 S1 165.6(3)
C4 C5 Ir1 S1 50.0(6)
C5 C6 Ir1 N1 -112.5(4)
C12 C6 Ir1 N1 8.0(6)
C7 C6 Ir1 N1 128.3(3)
C5 C6 Ir1 C3 78.7(4)
C12 C6 Ir1 C3 -160.9(6)
C7 C6 Ir1 C3 -40.5(3)
C5 C6 Ir1 C4 37.8(3)
C12 C6 Ir1 C4 158.3(6)
C7 C6 Ir1 C4 -81.4(4)
C12 C6 Ir1 C5 120.4(7)
C7 C6 Ir1 C5 -119.2(5)
C5 C6 Ir1 C7 119.2(5)
C12 C6 Ir1 C7 -120.4(7)
C5 C6 Ir1 S2 -28.5(5)
C12 C6 Ir1 S2 91.9(5)
C7 C6 Ir1 S2 -147.7(3)
C5 C6 Ir1 S1 154.5(3)
C12 C6 Ir1 S1 -85.1(6)
C7 C6 Ir1 S1 35.3(4)
C3 C7 Ir1 N1 -175.4(3)
C6 C7 Ir1 N1 -62.2(4)
C8 C7 Ir1 N1 60.8(6)
C6 C7 Ir1 C3 113.2(5)
C8 C7 Ir1 C3 -123.9(7)
C3 C7 Ir1 C4 -33.5(3)
C6 C7 Ir1 C4 79.6(4)
C8 C7 Ir1 C4 -157.4(6)
C3 C7 Ir1 C5 -77.6(4)
C6 C7 Ir1 C5 35.6(3)
C8 C7 Ir1 C5 158.5(6)
C3 C7 Ir1 C6 -113.2(5)
C8 C7 Ir1 C6 123.0(7)
C3 C7 Ir1 S2 -25.6(6)
C6 C7 Ir1 S2 87.6(5)
C8 C7 Ir1 S2 -149.5(4)
C3 C7 Ir1 S1 92.1(3)
C6 C7 Ir1 S1 -154.7(3)
C8 C7 Ir1 S1 -31.8(6)
C27 C31 Ir2 N5 -126.2(4)
C30 C31 Ir2 N5 -12.4(5)
C32 C31 Ir2 N5 107.4(6)
C27 C31 Ir2 C28 -36.8(3)
C30 C31 Ir2 C28 77.0(3)
C32 C31 Ir2 C28 -163.2(6)
C27 C31 Ir2 C30 -113.8(4)
C32 C31 Ir2 C30 119.8(7)
C30 C31 Ir2 C27 113.8(4)
C32 C31 Ir2 C27 -126.4(7)
C27 C31 Ir2 C29 -77.2(3)
C30 C31 Ir2 C29 36.6(3)
C32 C31 Ir2 C29 156.4(6)
C27 C31 Ir2 S4 45.4(3)
C30 C31 Ir2 S4 159.2(3)
C32 C31 Ir2 S4 -81.0(6)
C27 C31 Ir2 S3 141.4(3)
C30 C31 Ir2 S3 -104.8(3)
C32 C31 Ir2 S3 15.0(6)
C29 C28 Ir2 N5 65.7(3)
C27 C28 Ir2 N5 -173.9(3)
C34 C28 Ir2 N5 -57.7(6)
C29 C28 Ir2 C31 -83.3(3)
C27 C28 Ir2 C31 37.1(3)
C34 C28 Ir2 C31 153.3(6)
C29 C28 Ir2 C30 -39.6(3)
C27 C28 Ir2 C30 80.7(3)
C34 C28 Ir2 C30 -163.0(6)
C29 C28 Ir2 C27 -120.3(4)
C34 C28 Ir2 C27 116.3(7)
C27 C28 Ir2 C29 120.3(4)
C34 C28 Ir2 C29 -123.4(6)
C29 C28 Ir2 S4 150.8(3)
C27 C28 Ir2 S4 -88.9(3)
C34 C28 Ir2 S4 27.4(5)
C29 C28 Ir2 S3 -88.3(5)
C27 C28 Ir2 S3 32.0(6)
C34 C28 Ir2 S3 148.3(4)
C31 C30 Ir2 N5 173.6(3)
C36 C30 Ir2 N5 53.9(6)
C29 C30 Ir2 N5 -66.2(4)
C36 C30 Ir2 C31 -119.7(7)
C29 C30 Ir2 C31 120.2(5)
C31 C30 Ir2 C28 -83.0(3)
C36 C30 Ir2 C28 157.3(6)
C29 C30 Ir2 C28 37.2(3)
C31 C30 Ir2 C27 -39.7(3)
C36 C30 Ir2 C27 -159.4(6)
C29 C30 Ir2 C27 80.5(4)
C31 C30 Ir2 C29 -120.2(5)
C36 C30 Ir2 C29 120.1(7)
C31 C30 Ir2 S4 -53.2(6)
C36 C30 Ir2 S4 -172.9(4)
C29 C30 Ir2 S4 67.0(5)
C31 C30 Ir2 S3 81.4(3)
C36 C30 Ir2 S3 -38.3(6)
C29 C30 Ir2 S3 -158.4(3)
C28 C27 Ir2 N5 11.2(5)
C31 C27 Ir2 N5 130.2(4)
C33 C27 Ir2 N5 -114.9(5)
C28 C27 Ir2 C31 -119.0(4)
C33 C27 Ir2 C31 114.9(6)
C31 C27 Ir2 C28 119.0(4)
C33 C27 Ir2 C28 -126.0(6)
C28 C27 Ir2 C30 -78.9(3)
C31 C27 Ir2 C30 40.1(3)
C33 C27 Ir2 C30 155.0(5)
C28 C27 Ir2 C29 -35.1(3)
C31 C27 Ir2 C29 84.0(3)
C33 C27 Ir2 C29 -161.1(5)
C28 C27 Ir2 S4 96.3(3)
C31 C27 Ir2 S4 -144.7(3)
C33 C27 Ir2 S4 -29.8(5)
C28 C27 Ir2 S3 -167.2(3)
C31 C27 Ir2 S3 -48.2(3)
C33 C27 Ir2 S3 66.8(5)
C28 C29 Ir2 N5 -121.8(3)
C35 C29 Ir2 N5 1.4(5)
C30 C29 Ir2 N5 122.3(3)
C28 C29 Ir2 C31 79.4(3)
C35 C29 Ir2 C31 -157.4(6)
C30 C29 Ir2 C31 -36.5(3)
C35 C29 Ir2 C28 123.2(6)
C30 C29 Ir2 C28 -115.9(4)
C28 C29 Ir2 C30 115.9(4)
C35 C29 Ir2 C30 -120.9(6)
C28 C29 Ir2 C27 36.7(3)
C35 C29 Ir2 C27 159.9(6)
C30 C29 Ir2 C27 -79.2(3)
C28 C29 Ir2 S4 -38.7(4)
C35 C29 Ir2 S4 84.4(5)
C30 C29 Ir2 S4 -154.7(2)
C28 C29 Ir2 S3 148.5(2)
C35 C29 Ir2 S3 -88.4(5)
C30 C29 Ir2 S3 32.5(4)
C14 C13 N1 C19 -143.8(5)
C18 C13 N1 C19 36.2(7)
C14 C13 N1 Ir1 28.8(4)
C18 C13 N1 Ir1 -151.3(2)
N3 C19 N1 C13 -157.7(5)
C20 C19 N1 C13 16.3(8)
N3 C19 N1 Ir1 30.0(7)
C20 C19 N1 Ir1 -156.0(4)
C3 Ir1 N1 C13 133.3(5)
C4 Ir1 N1 C13 53.9(5)
C5 Ir1 N1 C13 71.0(3)
C6 Ir1 N1 C13 106.7(3)
C7 Ir1 N1 C13 140.9(3)
S2 Ir1 N1 C13 -28.0(3)
S1 Ir1 N1 C13 -120.1(3)
C3 Ir1 N1 C19 -53.2(7)
C4 Ir1 N1 C19 -132.6(4)
C5 Ir1 N1 C19 -115.5(4)
C6 Ir1 N1 C19 -79.8(4)
C7 Ir1 N1 C19 -45.6(5)
S2 Ir1 N1 C19 145.5(4)
S1 Ir1 N1 C19 53.4(4)
C14 C15 N2 O2 169.3(4)
C16 C15 N2 O2 -14.9(6)
C14 C15 N2 O1 -13.9(6)
C16 C15 N2 O1 161.8(4)
N1 C19 N3 C24 -161.4(6)
C20 C19 N3 C24 24.7(10)
C23 C24 N3 C19 18.8(11)
C22 C21 N4 O3 166.8(5)
C20 C21 N4 O3 -4.6(8)
C22 C21 N4 O4 -9.3(8)
C20 C21 N4 O4 179.3(5)
N7 C43 N5 C37 -161.1(5)
C44 C43 N5 C37 27.0(8)
N7 C43 N5 Ir2 22.0(7)
C44 C43 N5 Ir2 -150.0(4)
C42 C37 N5 C43 34.8(8)
C38 C37 N5 C43 -154.9(5)
C42 C37 N5 Ir2 -148.0(4)
C38 C37 N5 Ir2 22.3(6)
C31 Ir2 N5 C43 -38.8(6)
C28 Ir2 N5 C43 -115.7(5)
C30 Ir2 N5 C43 -47.3(5)
C27 Ir2 N5 C43 -123.1(5)
C29 Ir2 N5 C43 -82.6(5)
S4 Ir2 N5 C43 148.0(4)
S3 Ir2 N5 C43 55.5(4)
C31 Ir2 N5 C37 144.2(4)
C28 Ir2 N5 C37 67.3(4)
C30 Ir2 N5 C37 135.7(4)
C27 Ir2 N5 C37 59.9(5)
C29 Ir2 N5 C37 100.4(4)
S4 Ir2 N5 C37 -29.0(3)
S3 Ir2 N5 C37 -121.5(3)
C38 C39 N6 O5 28.1(10)
C40 C39 N6 O5 -153.3(6)
C38 C39 N6 O6 -144.4(7)
C40 C39 N6 O6 34.2(9)
N5 C43 N7 C48 -159.7(5)
C44 C43 N7 C48 13.0(8)
C47 C48 N7 C43 37.7(10)
C46 C45 N8 O7 151.3(6)
C44 C45 N8 O7 -23.2(9)
C46 C45 N8 O8 -26.3(9)
C44 C45 N8 O8 159.2(6)
B8 C1 S1 Ir1 136.8(5)
C2 C1 S1 Ir1 -3.1(5)
B6 C1 S1 Ir1 -76.2(4)
B3 C1 S1 Ir1 66.1(4)
B7 C1 S1 Ir1 -145.9(5)
N1 Ir1 S1 C1 83.2(2)
C3 Ir1 S1 C1 -118.8(3)
C4 Ir1 S1 C1 -92.6(3)
C5 Ir1 S1 C1 -129.8(5)
C6 Ir1 S1 C1 179.7(3)
C7 Ir1 S1 C1 -158.6(3)
S2 Ir1 S1 C1 1.8(2)
C13 C14 S2 C2 99.4(3)
C15 C14 S2 C2 -90.2(3)
C13 C14 S2 Ir1 -12.6(2)
C15 C14 S2 Ir1 157.76(19)
B5 C2 S2 C14 38.3(5)
C1 C2 S2 C14 -107.3(4)
B3 C2 S2 C14 -175.5(4)
B4 C2 S2 C14 110.8(4)
B6 C2 S2 C14 -40.1(5)
B5 C2 S2 Ir1 144.4(4)
C1 C2 S2 Ir1 -1.2(4)
B3 C2 S2 Ir1 -69.3(4)
B4 C2 S2 Ir1 -143.0(4)
B6 C2 S2 Ir1 66.0(5)
N1 Ir1 S2 C14 19.47(18)
C3 Ir1 S2 C14 -152.3(2)
C4 Ir1 S2 C14 -126.64(19)
C5 Ir1 S2 C14 -87.6(2)
C6 Ir1 S2 C14 -70.6(3)
C7 Ir1 S2 C14 -133.9(4)
S1 Ir1 S2 C14 107.23(14)
N1 Ir1 S2 C2 -88.2(2)
C3 Ir1 S2 C2 100.0(3)
C4 Ir1 S2 C2 125.7(2)
C5 Ir1 S2 C2 164.8(2)
C6 Ir1 S2 C2 -178.3(3)
C7 Ir1 S2 C2 118.5(5)
S1 Ir1 S2 C2 -0.4(2)
B16 C25 S3 Ir2 -71.7(5)
C26 C25 S3 Ir2 -2.8(5)
B18 C25 S3 Ir2 140.0(4)
B17 C25 S3 Ir2 -147.4(4)
B13 C25 S3 Ir2 68.0(4)
N5 Ir2 S3 C25 82.8(2)
C31 Ir2 S3 C25 -125.8(3)
C28 Ir2 S3 C25 -121.2(5)
C30 Ir2 S3 C25 -164.5(2)
C27 Ir2 S3 C25 -98.0(3)
C29 Ir2 S3 C25 175.2(3)
S4 Ir2 S3 C25 0.7(2)
C39 C38 S4 C26 -97.3(6)
C37 C38 S4 C26 88.8(5)
C39 C38 S4 Ir2 151.7(6)
C37 C38 S4 Ir2 -22.2(5)
B16 C26 S4 C38 -39.9(5)
B15 C26 S4 C38 40.0(6)
C25 C26 S4 C38 -107.0(4)
B14 C26 S4 C38 115.6(5)
B13 C26 S4 C38 -173.9(4)
B16 C26 S4 Ir2 64.0(5)
B15 C26 S4 Ir2 143.9(5)
C25 C26 S4 Ir2 -3.1(4)
B14 C26 S4 Ir2 -140.5(4)
B13 C26 S4 Ir2 -70.0(4)
N5 Ir2 S4 C38 24.2(3)
C31 Ir2 S4 C38 -151.7(3)
C28 Ir2 S4 C38 -86.5(3)
C30 Ir2 S4 C38 -113.1(5)
C27 Ir2 S4 C38 -125.2(3)
C29 Ir2 S4 C38 -64.3(3)
S3 Ir2 S4 C38 110.9(2)
N5 Ir2 S4 C26 -85.5(2)
C31 Ir2 S4 C26 98.6(3)
C28 Ir2 S4 C26 163.8(2)
C30 Ir2 S4 C26 137.2(5)
C27 Ir2 S4 C26 125.1(2)
C29 Ir2 S4 C26 -174.0(3)
S3 Ir2 S4 C26 1.2(2)
